data_7030840
loop_
_publ_author_name
'Tahara, Keishiro'
'Akita, Tetsuhiro'
'Katao, Shohei'
'Tokunaga, Ken'
'Kikuchi, Jun-Ichi'

_publ_section_title
;
 Construction of covalent- and hydrogen-bonded assemblies from
 1',1'''-biferrocenediboronic acid as a new organobimetallic building
 block.
;
_journal_issue 25
_journal_name_full 'Dalton transactions (Cambridge, England : 2003)'
_journal_page_first 9579
_journal_page_last 9585
_journal_paper_doi 10.1039/c4dt00988f
_journal_volume 43
_journal_year 2014
_chemical_formula_moiety 'C20 H20 B2 Fe2 O4, 2/3(C4 H8 O)'
_chemical_formula_sum 'C22.66667 H25.33333 B2 Fe2 O4.66667'
_chemical_formula_weight 505.76
_space_group_IT_number 15
_symmetry_cell_setting monoclinic
_symmetry_Int_Tables_number 15
_symmetry_space_group_name_Hall '-C 2yc'
_symmetry_space_group_name_H-M 'C 1 2/c 1'
_atom_sites_solution_hydrogens geom
_atom_sites_solution_primary direct
_atom_sites_solution_secondary difmap
_cell_angle_alpha 90.0000
_cell_angle_beta 114.5886(7)
_cell_angle_gamma 90.0000
_cell_formula_units_Z 12
_cell_length_a 29.2155(6)
_cell_length_b 8.77877(16)
_cell_length_c 27.5805(5)
_cell_measurement_reflns_used 40027
_cell_measurement_temperature 123
_cell_measurement_theta_max 27.49
_cell_measurement_theta_min 3.06
_cell_volume 6432.3(2)
_computing_cell_refinement 'RAPID AUTO'
_computing_data_collection 'RAPID AUTO (Rigaku, ????)'
_computing_data_reduction 'RAPID AUTO'
_computing_molecular_graphics 'CrystalStructure 4.0'
_computing_publication_material 'CrystalStructure 4.0 (Rigaku, 2010)'
_computing_structure_refinement 'SHELXL97 (Sheldrick, 2008)'
_computing_structure_solution 'SHELXS97 (Sheldrick, 2008)'
_diffrn_ambient_temperature 123
_diffrn_detector_area_resol_mean 10.000
_diffrn_measured_fraction_theta_full 0.998
_diffrn_measured_fraction_theta_max 0.998
_diffrn_measurement_device_type 'Rigaku R-AXIS RAPID'
_diffrn_measurement_method \w
_diffrn_radiation_type 'Mo K\a'
_diffrn_radiation_wavelength 0.71075
_diffrn_reflns_av_R_equivalents 0.0287
_diffrn_reflns_limit_h_max 37
_diffrn_reflns_limit_h_min -37
_diffrn_reflns_limit_k_max 11
_diffrn_reflns_limit_k_min -11
_diffrn_reflns_limit_l_max 35
_diffrn_reflns_limit_l_min -35
_diffrn_reflns_number 54004
_diffrn_reflns_theta_full 27.49
_diffrn_reflns_theta_max 27.48
_diffrn_standards_number 0
_exptl_absorpt_coefficient_mu 1.383
_exptl_absorpt_correction_T_max 0.959
_exptl_absorpt_correction_T_min 0.825
_exptl_absorpt_correction_type multi-scan
_exptl_absorpt_process_details 'ABSCOR (Rigaku, 1995)'
_exptl_crystal_colour orange
_exptl_crystal_density_diffrn 1.567
_exptl_crystal_density_method 'not measured'
_exptl_crystal_description block
_exptl_crystal_F_000 3128.00
_exptl_crystal_size_max 0.130
_exptl_crystal_size_mid 0.090
_exptl_crystal_size_min 0.030
_refine_diff_density_max 1.080
_refine_diff_density_min -0.470
_refine_ls_extinction_method none
_refine_ls_goodness_of_fit_ref 1.134
_refine_ls_hydrogen_treatment constr
_refine_ls_number_parameters 430
_refine_ls_number_reflns 7375
_refine_ls_number_restraints 0
_refine_ls_R_factor_gt 0.0324
_refine_ls_shift/su_max 0.002
_refine_ls_structure_factor_coef Fsqd
_refine_ls_weighting_details 'w = 1/[\s^2^(Fo^2^)+(0.0504P)^2^+5.4472P] where P=(Fo^2^+2Fc^2^)/3'
_refine_ls_weighting_scheme calc
_refine_ls_wR_factor_ref 0.0880
_reflns_number_gt 6633
_reflns_number_total 7375
_reflns_threshold_expression F^2^>2.0\s(F^2^)
_cod_data_source_file c4dt00988f2.cif
_cod_data_source_block (FcB(OH)2)2_THF_Hex
_cod_depositor_comments
;
Adding full bibliography for 7030839--7030841.cif.

2018-09-05
Z value and formula fixed to values more according to usual
chemical conventions.                 miguel
;
_cod_original_formula_sum 'C68 H76 B6 Fe6 O14'
_cod_original_formula_weight 1517.28
_cod_original_formula_moiety '3(C20 H20 B2 Fe2 O4), 2(C4 H8 O)'
_cod_original_formula_units_Z 4
_cod_database_code 7030840

loop_
_symmetry_equiv_pos_site_id
_symmetry_equiv_pos_as_xyz
1 +X,+Y,+Z
2 -X,+Y,1/2-Z
3 -X,-Y,-Z
4 +X,-Y,1/2+Z
5 1/2+X,1/2+Y,+Z
6 1/2-X,1/2+Y,1/2-Z
7 1/2-X,1/2-Y,-Z
8 1/2+X,1/2-Y,1/2+Z

loop_
_atom_site_label
_atom_site_type_symbol
_atom_site_fract_x
_atom_site_fract_y
_atom_site_fract_z
_atom_site_U_iso_or_equiv
_atom_site_adp_type
_atom_site_occupancy
_atom_site_symmetry_multiplicity
_atom_site_calc_flag
_atom_site_refinement_flags
Fe1 Fe 0.479960(9) 0.43767(3) 0.612090(9) 0.01807(7) Uani 1.0 8 d .
Fe2 Fe 0.656974(9) 0.23252(3) 0.705586(9) 0.01671(7) Uani 1.0 8 d .
Fe3 Fe 0.292883(10) 0.25312(3) 0.435289(10) 0.01986(8) Uani 1.0 8 d .
O1 O 0.48286(5) 0.81677(16) 0.54803(5) 0.0265(3) Uani 1.0 8 d .
O2 O 0.39775(5) 0.75176(14) 0.50460(5) 0.0225(3) Uani 1.0 8 d .
O3 O 0.57352(5) -0.09235(15) 0.62664(5) 0.0243(3) Uani 1.0 8 d .
O4 O 0.57443(4) 0.06144(15) 0.55727(5) 0.0226(3) Uani 1.0 8 d .
O5 O 0.22635(4) 0.64640(14) 0.44182(5) 0.0203(3) Uani 1.0 8 d .
O6 O 0.31000(4) 0.65936(14) 0.50551(5) 0.0197(3) Uani 1.0 8 d .
O7 O 0.15040(6) 0.5547(2) 0.34962(6) 0.0447(5) Uani 1.0 8 d .
C1 C 0.41498(7) 0.5424(2) 0.60625(7) 0.0226(4) Uani 1.0 8 d .
C2 C 0.43965(7) 0.4715(3) 0.65713(8) 0.0269(4) Uani 1.0 8 d .
C3 C 0.48880(7) 0.5350(3) 0.68245(7) 0.0264(4) Uani 1.0 8 d .
C4 C 0.49466(7) 0.6447(2) 0.64779(7) 0.0229(4) Uani 1.0 8 d .
C5 C 0.44883(6) 0.6515(2) 0.59973(7) 0.0200(4) Uani 1.0 8 d .
C6 C 0.46732(7) 0.2446(3) 0.56584(8) 0.0289(5) Uani 1.0 8 d .
C7 C 0.50233(7) 0.2145(3) 0.61917(8) 0.0247(4) Uani 1.0 8 d .
C8 C 0.54437(6) 0.3148(2) 0.63191(7) 0.0197(4) Uani 1.0 8 d .
C9 C 0.53486(7) 0.4062(3) 0.58568(7) 0.0232(4) Uani 1.0 8 d .
C10 C 0.48726(7) 0.3623(3) 0.54519(7) 0.0277(4) Uani 1.0 8 d .
C11 C 0.59924(7) 0.2326(2) 0.72896(7) 0.0228(4) Uani 1.0 8 d .
C12 C 0.64395(7) 0.2867(3) 0.77108(7) 0.0280(4) Uani 1.0 8 d .
C13 C 0.66028(7) 0.4174(3) 0.75234(8) 0.0283(4) Uani 1.0 8 d .
C14 C 0.62580(7) 0.4445(2) 0.69859(8) 0.0238(4) Uani 1.0 8 d .
C15 C 0.58743(6) 0.3302(2) 0.68359(7) 0.0190(4) Uani 1.0 8 d .
C16 C 0.72085(7) 0.2213(3) 0.69180(8) 0.0263(4) Uani 1.0 8 d .
C17 C 0.67696(6) 0.2031(2) 0.64351(7) 0.0214(4) Uani 1.0 8 d .
C18 C 0.64949(6) 0.07223(19) 0.64862(7) 0.0190(4) Uani 1.0 8 d .
C19 C 0.67787(7) 0.0126(2) 0.70121(7) 0.0233(4) Uani 1.0 8 d .
C20 C 0.72138(7) 0.1032(3) 0.72740(7) 0.0272(4) Uani 1.0 8 d .
C21 C 0.26652(7) 0.4154(2) 0.37733(7) 0.0228(4) Uani 1.0 8 d .
C22 C 0.29897(8) 0.3127(2) 0.36658(7) 0.0264(4) Uani 1.0 8 d .
C23 C 0.34689(7) 0.3184(2) 0.41018(8) 0.0264(4) Uani 1.0 8 d .
C24 C 0.34433(7) 0.4234(2) 0.44798(8) 0.0237(4) Uani 1.0 8 d .
C25 C 0.29432(6) 0.48624(18) 0.42828(7) 0.0171(3) Uani 1.0 8 d .
C26 C 0.31345(16) 0.0427(3) 0.46675(16) 0.0706(12) Uani 1.0 8 d .
C27 C 0.31039(9) 0.1439(3) 0.50589(10) 0.0447(7) Uani 1.0 8 d .
C28 C 0.26009(7) 0.1976(2) 0.48632(7) 0.0241(4) Uani 1.0 8 d .
C29 C 0.23305(10) 0.1311(3) 0.43512(10) 0.0435(6) Uani 1.0 8 d .
C30 C 0.26631(17) 0.0359(3) 0.42367(16) 0.0712(12) Uani 1.0 8 d .
C31 C 0.10615(9) 0.5147(3) 0.35700(11) 0.0496(7) Uani 1.0 8 d .
C32 C 0.06154(9) 0.5568(4) 0.30626(10) 0.0489(7) Uani 1.0 8 d .
C33 C 0.08285(11) 0.6670(4) 0.27889(11) 0.0615(9) Uani 1.0 8 d .
C34 C 0.13803(11) 0.6898(5) 0.31641(11) 0.0630(8) Uani 1.0 8 d .
B1 B 0.44198(8) 0.7413(3) 0.54886(8) 0.0196(4) Uani 1.0 8 d .
B2 B 0.59681(7) 0.0140(3) 0.60911(8) 0.0193(4) Uani 1.0 8 d .
B3 B 0.27524(7) 0.5994(2) 0.45900(7) 0.0165(4) Uani 1.0 8 d .
H1 H 0.4748 0.8579 0.5181 0.0318 Uiso 1.0 8 calc R
H2 H 0.3745 0.7138 0.5110 0.0271 Uiso 1.0 8 calc R
H3 H 0.5460 -0.1166 0.6017 0.0291 Uiso 1.0 8 calc R
H4 H 0.5933 0.1239 0.5514 0.0271 Uiso 1.0 8 calc R
H5 H 0.2083 0.5986 0.4140 0.0243 Uiso 1.0 8 calc R
H6 H 0.2958 0.7217 0.5179 0.0237 Uiso 1.0 8 calc R
H31A H 0.1051 0.5711 0.3876 0.0595 Uiso 1.0 8 calc R
H31B H 0.1059 0.4041 0.3640 0.0595 Uiso 1.0 8 calc R
H32A H 0.0349 0.6058 0.3142 0.0587 Uiso 1.0 8 calc R
H32B H 0.0473 0.4657 0.2838 0.0587 Uiso 1.0 8 calc R
H33A H 0.0646 0.7651 0.2721 0.0738 Uiso 1.0 8 calc R
H33B H 0.0798 0.6247 0.2444 0.0738 Uiso 1.0 8 calc R
H34A H 0.1592 0.6973 0.2963 0.0755 Uiso 1.0 8 calc R
H34B H 0.1426 0.7831 0.3381 0.0755 Uiso 1.0 8 calc R
H1A H 0.3817 0.5211 0.5809 0.0272 Uiso 1.0 8 calc R
H2A H 0.4258 0.3954 0.6715 0.0322 Uiso 1.0 8 calc R
H3A H 0.5135 0.5084 0.7168 0.0317 Uiso 1.0 8 calc R
H4A H 0.5240 0.7040 0.6550 0.0275 Uiso 1.0 8 calc R
H6A H 0.4360 0.1944 0.5473 0.0346 Uiso 1.0 8 calc R
H7 H 0.4985 0.1405 0.6423 0.0296 Uiso 1.0 8 calc R
H9 H 0.5565 0.4828 0.5825 0.0278 Uiso 1.0 8 calc R
H10 H 0.4716 0.4046 0.5104 0.0332 Uiso 1.0 8 calc R
H11 H 0.5803 0.1462 0.7306 0.0274 Uiso 1.0 8 calc R
H12 H 0.6601 0.2432 0.8056 0.0336 Uiso 1.0 8 calc R
H13 H 0.6893 0.4767 0.7723 0.0339 Uiso 1.0 8 calc R
H14 H 0.6279 0.5246 0.6765 0.0285 Uiso 1.0 8 calc R
H16 H 0.7455 0.2988 0.6990 0.0315 Uiso 1.0 8 calc R
H17 H 0.6674 0.2666 0.6130 0.0257 Uiso 1.0 8 calc R
H19 H 0.6689 -0.0739 0.7161 0.0280 Uiso 1.0 8 calc R
H20 H 0.7465 0.0880 0.7625 0.0326 Uiso 1.0 8 calc R
H21 H 0.2322 0.4340 0.3546 0.0274 Uiso 1.0 8 calc R
H22 H 0.2900 0.2513 0.3356 0.0317 Uiso 1.0 8 calc R
H23 H 0.3757 0.2616 0.4135 0.0317 Uiso 1.0 8 calc R
H24 H 0.3713 0.4483 0.4810 0.0284 Uiso 1.0 8 calc R
H26 H 0.3427 -0.0110 0.4696 0.0847 Uiso 1.0 8 calc R
H27 H 0.3371 0.1703 0.5389 0.0536 Uiso 1.0 8 calc R
H29 H 0.1986 0.1479 0.4125 0.0522 Uiso 1.0 8 calc R
H30 H 0.2580 -0.0225 0.3922 0.0854 Uiso 1.0 8 calc R

loop_
_atom_site_aniso_label
_atom_site_aniso_U_11
_atom_site_aniso_U_22
_atom_site_aniso_U_33
_atom_site_aniso_U_12
_atom_site_aniso_U_13
_atom_site_aniso_U_23
Fe1 0.01656(12) 0.02234(14) 0.01575(12) 0.00481(9) 0.00715(10) 0.00211(9)
Fe2 0.01436(12) 0.01929(13) 0.01568(12) 0.00178(9) 0.00545(10) -0.00055(8)
Fe3 0.02972(15) 0.01332(12) 0.02531(14) 0.00390(9) 0.02016(12) 0.00227(9)
O1 0.0198(6) 0.0331(8) 0.0211(6) -0.0067(6) 0.0031(5) 0.0040(6)
O2 0.0164(6) 0.0268(7) 0.0222(7) -0.0018(5) 0.0058(5) 0.0054(5)
O3 0.0210(6) 0.0253(7) 0.0237(6) -0.0040(5) 0.0064(5) 0.0003(5)
O4 0.0197(6) 0.0274(7) 0.0190(6) -0.0017(5) 0.0063(5) -0.0002(5)
O5 0.0157(6) 0.0202(6) 0.0218(6) 0.0017(5) 0.0045(5) -0.0064(5)
O6 0.0138(6) 0.0209(6) 0.0235(6) 0.0020(5) 0.0068(5) -0.0052(5)
O7 0.0262(8) 0.0529(11) 0.0391(9) 0.0144(7) -0.0022(7) -0.0192(8)
C1 0.0203(8) 0.0263(9) 0.0234(9) 0.0070(7) 0.0113(7) 0.0043(7)
C2 0.0299(10) 0.0308(10) 0.0275(10) 0.0081(8) 0.0194(8) 0.0075(8)
C3 0.0302(10) 0.0347(10) 0.0153(8) 0.0094(8) 0.0105(8) 0.0017(7)
C4 0.0232(9) 0.0260(9) 0.0182(8) 0.0031(7) 0.0073(7) -0.0032(7)
C5 0.0187(8) 0.0212(8) 0.0205(8) 0.0046(7) 0.0085(7) -0.0008(7)
C6 0.0215(9) 0.0321(11) 0.0282(10) 0.0045(8) 0.0056(8) -0.0084(8)
C7 0.0204(9) 0.0233(9) 0.0293(10) 0.0038(7) 0.0091(8) 0.0007(8)
C8 0.0180(8) 0.0218(9) 0.0208(8) 0.0062(7) 0.0097(7) 0.0019(7)
C9 0.0227(9) 0.0302(10) 0.0205(8) 0.0063(8) 0.0128(7) 0.0029(7)
C10 0.0251(9) 0.0399(11) 0.0171(8) 0.0103(8) 0.0079(7) -0.0020(8)
C11 0.0216(9) 0.0283(9) 0.0225(9) 0.0051(7) 0.0130(8) 0.0053(7)
C12 0.0274(10) 0.0390(11) 0.0186(9) 0.0105(9) 0.0106(8) -0.0002(8)
C13 0.0252(9) 0.0297(10) 0.0267(10) 0.0029(8) 0.0075(8) -0.0108(8)
C14 0.0233(9) 0.0198(9) 0.0290(9) 0.0026(7) 0.0117(8) -0.0006(7)
C15 0.0165(8) 0.0216(8) 0.0207(8) 0.0050(7) 0.0096(7) 0.0013(7)
C16 0.0159(8) 0.0319(10) 0.0326(10) -0.0023(7) 0.0118(8) -0.0098(8)
C17 0.0203(8) 0.0250(9) 0.0224(9) 0.0002(7) 0.0123(7) -0.0013(7)
C18 0.0186(8) 0.0201(8) 0.0188(8) 0.0022(7) 0.0081(7) -0.0020(7)
C19 0.0247(9) 0.0212(9) 0.0220(9) 0.0060(7) 0.0076(7) 0.0001(7)
C20 0.0185(8) 0.0344(10) 0.0235(9) 0.0097(8) 0.0037(7) -0.0046(8)
C21 0.0302(9) 0.0193(8) 0.0191(8) 0.0034(7) 0.0103(8) 0.0015(7)
C22 0.0443(11) 0.0189(9) 0.0247(9) 0.0027(8) 0.0229(9) 0.0010(7)
C23 0.0315(10) 0.0212(9) 0.0382(11) 0.0047(8) 0.0262(9) 0.0035(8)
C24 0.0210(9) 0.0211(9) 0.0321(10) 0.0030(7) 0.0142(8) -0.0006(7)
C25 0.0197(8) 0.0133(8) 0.0215(8) 0.0010(6) 0.0117(7) 0.0018(6)
C26 0.130(3) 0.0279(13) 0.116(3) 0.0452(17) 0.113(3) 0.0422(16)
C27 0.0531(14) 0.0480(14) 0.0532(14) 0.0304(12) 0.0424(12) 0.0354(12)
C28 0.0362(10) 0.0155(8) 0.0319(10) 0.0047(8) 0.0254(9) 0.0070(7)
C29 0.0662(16) 0.0346(12) 0.0502(13) -0.0274(11) 0.0445(13) -0.0164(10)
C30 0.149(4) 0.0182(11) 0.107(3) -0.0224(16) 0.113(3) -0.0186(14)
C31 0.0330(12) 0.0454(14) 0.0518(15) 0.0031(11) -0.0009(11) -0.0065(12)
C32 0.0290(11) 0.0673(18) 0.0392(13) 0.0177(11) 0.0029(10) -0.0192(12)
C33 0.0626(17) 0.0502(16) 0.0449(15) 0.0330(14) -0.0043(13) -0.0094(12)
C34 0.0592(17) 0.088(3) 0.0373(14) 0.0116(17) 0.0160(13) 0.0035(15)
B1 0.0190(9) 0.0194(9) 0.0198(9) 0.0011(7) 0.0075(8) -0.0017(7)
B2 0.0196(9) 0.0186(9) 0.0201(9) 0.0029(7) 0.0087(8) -0.0022(7)
B3 0.0175(9) 0.0132(8) 0.0198(9) 0.0003(7) 0.0089(7) 0.0017(7)

loop_
_atom_type_symbol
_atom_type_description
_atom_type_scat_dispersion_real
_atom_type_scat_dispersion_imag
_atom_type_scat_source
C C 0.0033 0.0016
;
International Tables for Crystallography
(1992, Vol. C, Tables 4.2.6.8 and 6.1.1.4)
;
H H 0.0000 0.0000
;
International Tables for Crystallography
(1992, Vol. C, Table 6.1.1.4)
;
B B 0.0013 0.0007
;
International Tables for Crystallography
(1992, Vol. C, Tables 4.2.6.8 and 6.1.1.4)
;
Fe Fe 0.3463 0.8444
;
International Tables for Crystallography
(1992, Vol. C, Tables 4.2.6.8 and 6.1.1.4)
;
O O 0.0106 0.0060
;
International Tables for Crystallography
(1992, Vol. C, Tables 4.2.6.8 and 6.1.1.4)
;

loop_
_geom_angle_atom_site_label_1
_geom_angle_atom_site_label_2
_geom_angle_atom_site_label_3
_geom_angle
_geom_angle_publ_flag
_geom_angle_site_symmetry_1
_geom_angle_site_symmetry_3
C1 Fe1 C2 40.59(8) yes . .
C1 Fe1 C3 68.50(8) yes . .
C1 Fe1 C4 68.83(8) yes . .
C1 Fe1 C5 41.09(8) yes . .
C1 Fe1 C6 113.44(8) yes . .
C1 Fe1 C7 133.08(9) yes . .
C1 Fe1 C8 168.11(9) yes . .
C1 Fe1 C9 150.67(8) yes . .
C1 Fe1 C10 120.79(7) yes . .
C2 Fe1 C3 40.69(8) yes . .
C2 Fe1 C4 68.66(9) yes . .
C2 Fe1 C5 69.08(9) yes . .
C2 Fe1 C6 119.48(9) yes . .
C2 Fe1 C7 108.68(9) yes . .
C2 Fe1 C8 127.68(8) yes . .
C2 Fe1 C9 165.60(7) yes . .
C2 Fe1 C10 152.67(8) yes . .
C3 Fe1 C4 40.81(9) yes . .
C3 Fe1 C5 69.26(8) yes . .
C3 Fe1 C6 148.69(9) yes . .
C3 Fe1 C7 113.68(9) yes . .
C3 Fe1 C8 103.29(8) yes . .
C3 Fe1 C9 126.23(8) yes . .
C3 Fe1 C10 166.50(9) yes . .
C4 Fe1 C5 41.38(6) yes . .
C4 Fe1 C6 170.41(10) yes . .
C4 Fe1 C7 144.76(7) yes . .
C4 Fe1 C8 111.06(7) yes . .
C4 Fe1 C9 104.83(9) yes . .
C4 Fe1 C10 130.21(9) yes . .
C5 Fe1 C6 134.19(7) yes . .
C5 Fe1 C7 173.02(7) yes . .
C5 Fe1 C8 145.63(8) yes . .
C5 Fe1 C9 115.15(9) yes . .
C5 Fe1 C10 110.50(8) yes . .
C6 Fe1 C7 40.55(7) yes . .
C6 Fe1 C8 68.78(7) yes . .
C6 Fe1 C9 68.42(9) yes . .
C6 Fe1 C10 40.29(9) yes . .
C7 Fe1 C8 41.01(8) yes . .
C7 Fe1 C9 68.73(9) yes . .
C7 Fe1 C10 68.23(9) yes . .
C8 Fe1 C9 41.18(8) yes . .
C8 Fe1 C10 68.93(8) yes . .
C9 Fe1 C10 40.84(7) yes . .
C11 Fe2 C12 40.64(7) yes . .
C11 Fe2 C13 68.28(9) yes . .
C11 Fe2 C14 68.61(9) yes . .
C11 Fe2 C15 41.07(8) yes . .
C11 Fe2 C16 172.49(7) yes . .
C11 Fe2 C17 145.79(7) yes . .
C11 Fe2 C18 113.79(8) yes . .
C11 Fe2 C19 108.99(9) yes . .
C11 Fe2 C20 133.01(8) yes . .
C12 Fe2 C13 40.51(9) yes . .
C12 Fe2 C14 68.50(9) yes . .
C12 Fe2 C15 68.87(8) yes . .
C12 Fe2 C16 133.58(8) yes . .
C12 Fe2 C17 172.00(8) yes . .
C12 Fe2 C18 146.49(9) yes . .
C12 Fe2 C19 116.15(9) yes . .
C12 Fe2 C20 110.61(8) yes . .
C13 Fe2 C14 40.68(8) yes . .
C13 Fe2 C15 68.69(7) yes . .
C13 Fe2 C16 110.21(9) yes . .
C13 Fe2 C17 132.25(9) yes . .
C13 Fe2 C18 170.63(8) yes . .
C13 Fe2 C19 148.01(7) yes . .
C13 Fe2 C20 117.00(7) yes . .
C14 Fe2 C15 40.89(8) yes . .
C14 Fe2 C16 115.41(9) yes . .
C14 Fe2 C17 107.90(9) yes . .
C14 Fe2 C18 130.56(7) yes . .
C14 Fe2 C19 170.48(7) yes . .
C14 Fe2 C20 147.68(8) yes . .
C15 Fe2 C16 146.00(8) yes . .
C15 Fe2 C17 113.49(7) yes . .
C15 Fe2 C18 106.47(7) yes . .
C15 Fe2 C19 131.39(8) yes . .
C15 Fe2 C20 171.24(8) yes . .
C16 Fe2 C17 40.60(7) yes . .
C16 Fe2 C18 68.97(8) yes . .
C16 Fe2 C19 68.12(9) yes . .
C16 Fe2 C20 40.44(9) yes . .
C17 Fe2 C18 41.23(8) yes . .
C17 Fe2 C19 68.55(8) yes . .
C17 Fe2 C20 68.31(8) yes . .
C18 Fe2 C19 41.08(7) yes . .
C18 Fe2 C20 68.86(7) yes . .
C19 Fe2 C20 40.38(8) yes . .
C21 Fe3 C22 40.89(9) yes . .
C21 Fe3 C23 68.45(8) yes . .
C21 Fe3 C24 68.54(7) yes . .
C21 Fe3 C25 41.14(7) yes . .
C21 Fe3 C26 157.31(13) yes . .
C21 Fe3 C27 160.41(10) yes . .
C21 Fe3 C28 124.68(9) yes . .
C21 Fe3 C29 108.67(9) yes . .
C21 Fe3 C30 122.48(11) yes . .
C22 Fe3 C23 40.49(8) yes . .
C22 Fe3 C24 68.29(9) yes . .
C22 Fe3 C25 69.22(8) yes . .
C22 Fe3 C26 120.43(16) yes . .
C22 Fe3 C27 157.42(11) yes . .
C22 Fe3 C28 159.57(8) yes . .
C22 Fe3 C29 122.35(9) yes . .
C22 Fe3 C30 105.59(15) yes . .
C23 Fe3 C24 40.48(9) yes . .
C23 Fe3 C25 69.02(8) yes . .
C23 Fe3 C26 105.48(16) yes . .
C23 Fe3 C27 122.15(9) yes . .
C23 Fe3 C28 159.55(7) yes . .
C23 Fe3 C29 157.05(10) yes . .
C23 Fe3 C30 120.37(17) yes . .
C24 Fe3 C25 41.11(7) yes . .
C24 Fe3 C26 121.89(13) yes . .
C24 Fe3 C27 107.85(9) yes . .
C24 Fe3 C28 124.96(9) yes . .
C24 Fe3 C29 161.59(11) yes . .
C24 Fe3 C30 156.64(16) yes . .
C25 Fe3 C26 159.14(11) yes . .
C25 Fe3 C27 123.48(9) yes . .
C25 Fe3 C28 109.43(8) yes . .
C25 Fe3 C29 124.80(9) yes . .
C25 Fe3 C30 159.93(12) yes . .
C26 Fe3 C27 41.23(15) yes . .
C26 Fe3 C28 68.34(16) yes . .
C26 Fe3 C29 67.93(15) yes . .
C26 Fe3 C30 40.27(14) yes . .
C27 Fe3 C28 40.49(9) yes . .
C27 Fe3 C29 68.30(10) yes . .
C27 Fe3 C30 68.68(14) yes . .
C28 Fe3 C29 40.54(9) yes . .
C28 Fe3 C30 68.32(16) yes . .
C29 Fe3 C30 40.51(17) yes . .
C31 O7 C34 106.7(2) yes . .
Fe1 C1 C2 69.85(13) yes . .
Fe1 C1 C5 69.36(12) yes . .
C2 C1 C5 108.72(15) yes . .
Fe1 C2 C1 69.57(14) yes . .
Fe1 C2 C3 68.83(14) yes . .
C1 C2 C3 107.77(19) yes . .
Fe1 C3 C2 70.48(13) yes . .
Fe1 C3 C4 69.22(12) yes . .
C2 C3 C4 108.41(15) yes . .
Fe1 C4 C3 69.97(11) yes . .
Fe1 C4 C5 70.27(10) yes . .
C3 C4 C5 108.79(17) yes . .
Fe1 C5 C1 69.54(11) yes . .
Fe1 C5 C4 68.35(10) yes . .
Fe1 C5 B1 119.85(15) yes . .
C1 C5 C4 106.31(16) yes . .
C1 C5 B1 127.96(14) yes . .
C4 C5 B1 125.11(18) yes . .
Fe1 C6 C7 69.29(12) yes . .
Fe1 C6 C10 69.59(12) yes . .
C7 C6 C10 108.17(16) yes . .
Fe1 C7 C6 70.16(11) yes . .
Fe1 C7 C8 69.03(11) yes . .
C6 C7 C8 108.28(19) yes . .
Fe1 C8 C7 69.95(11) yes . .
Fe1 C8 C9 69.45(11) yes . .
Fe1 C8 C15 122.44(14) yes . .
C7 C8 C9 107.30(14) yes . .
C7 C8 C15 126.75(18) yes . .
C9 C8 C15 125.80(17) yes . .
Fe1 C9 C8 69.37(13) yes . .
Fe1 C9 C10 70.17(13) yes . .
C8 C9 C10 108.05(18) yes . .
Fe1 C10 C6 70.12(13) yes . .
Fe1 C10 C9 68.99(12) yes . .
C6 C10 C9 108.20(16) yes . .
Fe2 C11 C12 70.06(13) yes . .
Fe2 C11 C15 69.84(13) yes . .
C12 C11 C15 108.59(17) yes . .
Fe2 C12 C11 69.31(13) yes . .
Fe2 C12 C13 69.72(13) yes . .
C11 C12 C13 107.85(16) yes . .
Fe2 C13 C12 69.77(12) yes . .
Fe2 C13 C14 69.47(12) yes . .
C12 C13 C14 108.33(16) yes . .
Fe2 C14 C13 69.86(11) yes . .
Fe2 C14 C15 69.77(10) yes . .
C13 C14 C15 108.30(18) yes . .
Fe2 C15 C8 126.44(15) yes . .
Fe2 C15 C11 69.10(11) yes . .
Fe2 C15 C14 69.33(10) yes . .
C8 C15 C11 126.26(17) yes . .
C8 C15 C14 126.81(18) yes . .
C11 C15 C14 106.93(14) yes . .
Fe2 C16 C17 69.18(13) yes . .
Fe2 C16 C20 69.97(14) yes . .
C17 C16 C20 108.13(17) yes . .
Fe2 C17 C16 70.22(13) yes . .
Fe2 C17 C18 69.75(12) yes . .
C16 C17 C18 108.64(16) yes . .
Fe2 C18 C17 69.02(11) yes . .
Fe2 C18 C19 69.15(11) yes . .
Fe2 C18 B2 121.37(14) yes . .
C17 C18 C19 106.15(14) yes . .
C17 C18 B2 128.45(15) yes . .
C19 C18 B2 125.06(18) yes . .
Fe2 C19 C18 69.77(11) yes . .
Fe2 C19 C20 70.48(12) yes . .
C18 C19 C20 109.17(17) yes . .
Fe2 C20 C16 69.59(12) yes . .
Fe2 C20 C19 69.15(11) yes . .
C16 C20 C19 107.90(15) yes . .
Fe3 C21 C22 69.77(11) yes . .
Fe3 C21 C25 70.16(10) yes . .
C22 C21 C25 108.80(15) yes . .
Fe3 C22 C21 69.34(13) yes . .
Fe3 C22 C23 70.03(13) yes . .
C21 C22 C23 108.01(17) yes . .
Fe3 C23 C22 69.48(14) yes . .
Fe3 C23 C24 69.49(14) yes . .
C22 C23 C24 108.13(18) yes . .
Fe3 C24 C23 70.03(12) yes . .
Fe3 C24 C25 69.96(11) yes . .
C23 C24 C25 109.13(15) yes . .
Fe3 C25 C21 68.69(10) yes . .
Fe3 C25 C24 68.93(10) yes . .
Fe3 C25 B3 124.00(15) yes . .
C21 C25 C24 105.93(17) yes . .
C21 C25 B3 128.66(15) yes . .
C24 C25 B3 125.30(15) yes . .
Fe3 C26 C27 69.85(15) yes . .
Fe3 C26 C30 70.26(17) yes . .
C27 C26 C30 108.6(4) yes . .
Fe3 C27 C26 68.91(18) yes . .
Fe3 C27 C28 70.82(13) yes . .
C26 C27 C28 107.4(3) yes . .
Fe3 C28 C27 68.70(16) yes . .
Fe3 C28 C28 127.21(14) yes . 7_556
Fe3 C28 C29 69.16(16) yes . .
C27 C28 C28 126.12(17) yes . 7_556
C27 C28 C29 107.5(2) yes . .
C28 C28 C29 126.40(19) yes 7_556 .
Fe3 C29 C28 70.30(14) yes . .
Fe3 C29 C30 69.2(2) yes . .
C28 C29 C30 108.3(3) yes . .
Fe3 C30 C26 69.47(17) yes . .
Fe3 C30 C29 70.32(15) yes . .
C26 C30 C29 108.1(4) yes . .
O7 C31 C32 106.9(3) yes . .
C31 C32 C33 104.1(3) yes . .
C32 C33 C34 106.5(3) yes . .
O7 C34 C33 103.7(3) yes . .
O1 B1 O2 117.36(18) yes . .
O1 B1 C5 118.36(14) yes . .
O2 B1 C5 124.28(19) yes . .
O3 B2 O4 119.32(15) yes . .
O3 B2 C18 118.21(16) yes . .
O4 B2 C18 122.41(18) yes . .
O5 B3 O6 118.00(17) yes . .
O5 B3 C25 124.37(14) yes . .
O6 B3 C25 117.61(15) yes . .
B1 O1 H1 109.475 no . .
B1 O2 H2 109.465 no . .
B2 O3 H3 109.474 no . .
B2 O4 H4 109.469 no . .
B3 O5 H5 109.488 no . .
B3 O6 H6 109.477 no . .
Fe1 C1 H1A 126.742 no . .
C2 C1 H1A 125.625 no . .
C5 C1 H1A 125.659 no . .
Fe1 C2 H2A 127.049 no . .
C1 C2 H2A 126.124 no . .
C3 C2 H2A 126.103 no . .
Fe1 C3 H3A 126.099 no . .
C2 C3 H3A 125.785 no . .
C4 C3 H3A 125.801 no . .
Fe1 C4 H4A 125.748 no . .
C3 C4 H4A 125.603 no . .
C5 C4 H4A 125.606 no . .
Fe1 C6 H6A 126.787 no . .
C7 C6 H6A 125.925 no . .
C10 C6 H6A 125.910 no . .
Fe1 C7 H7 126.523 no . .
C6 C7 H7 125.860 no . .
C8 C7 H7 125.858 no . .
Fe1 C9 H9 126.068 no . .
C8 C9 H9 125.977 no . .
C10 C9 H9 125.975 no . .
Fe1 C10 H10 126.543 no . .
C6 C10 H10 125.890 no . .
C9 C10 H10 125.906 no . .
Fe2 C11 H11 125.964 no . .
C12 C11 H11 125.713 no . .
C15 C11 H11 125.696 no . .
Fe2 C12 H12 126.466 no . .
C11 C12 H12 126.082 no . .
C13 C12 H12 126.073 no . .
Fe2 C13 H13 126.512 no . .
C12 C13 H13 125.837 no . .
C14 C13 H13 125.833 no . .
Fe2 C14 H14 126.098 no . .
C13 C14 H14 125.855 no . .
C15 C14 H14 125.842 no . .
Fe2 C16 H16 126.469 no . .
C17 C16 H16 125.930 no . .
C20 C16 H16 125.936 no . .
Fe2 C17 H17 125.972 no . .
C16 C17 H17 125.674 no . .
C18 C17 H17 125.690 no . .
Fe2 C19 H19 125.914 no . .
C18 C19 H19 125.429 no . .
C20 C19 H19 125.396 no . .
Fe2 C20 H20 126.802 no . .
C16 C20 H20 126.039 no . .
C19 C20 H20 126.060 no . .
Fe3 C21 H21 126.058 no . .
C22 C21 H21 125.595 no . .
C25 C21 H21 125.603 no . .
Fe3 C22 H22 126.209 no . .
C21 C22 H22 125.998 no . .
C23 C22 H22 125.997 no . .
Fe3 C23 H23 126.669 no . .
C22 C23 H23 125.933 no . .
C24 C23 H23 125.935 no . .
Fe3 C24 H24 126.164 no . .
C23 C24 H24 125.427 no . .
C25 C24 H24 125.445 no . .
Fe3 C26 H26 125.790 no . .
C27 C26 H26 125.683 no . .
C30 C26 H26 125.677 no . .
Fe3 C27 H27 125.562 no . .
C26 C27 H27 126.282 no . .
C28 C27 H27 126.289 no . .
Fe3 C29 H29 126.269 no . .
C28 C29 H29 125.837 no . .
C30 C29 H29 125.840 no . .
Fe3 C30 H30 125.857 no . .
C26 C30 H30 125.951 no . .
C29 C30 H30 125.929 no . .
O7 C31 H31A 110.347 no . .
O7 C31 H31B 110.334 no . .
C32 C31 H31A 110.352 no . .
C32 C31 H31B 110.350 no . .
H31A C31 H31B 108.582 no . .
C31 C32 H32A 110.939 no . .
C31 C32 H32B 110.942 no . .
C33 C32 H32A 110.930 no . .
C33 C32 H32B 110.933 no . .
H32A C32 H32B 108.946 no . .
C32 C33 H33A 110.435 no . .
C32 C33 H33B 110.419 no . .
C34 C33 H33A 110.422 no . .
C34 C33 H33B 110.426 no . .
H33A C33 H33B 108.614 no . .
O7 C34 H34A 111.012 no . .
O7 C34 H34B 111.042 no . .
C33 C34 H34A 111.022 no . .
C33 C34 H34B 111.026 no . .
H34A C34 H34B 109.009 no . .

loop_
_geom_bond_atom_site_label_1
_geom_bond_atom_site_label_2
_geom_bond_distance
_geom_bond_publ_flag
_geom_bond_site_symmetry_2
Fe1 C1 2.054(2) yes .
Fe1 C2 2.058(3) yes .
Fe1 C3 2.036(2) yes .
Fe1 C4 2.0262(19) yes .
Fe1 C5 2.0519(18) yes .
Fe1 C6 2.060(2) yes .
Fe1 C7 2.049(2) yes .
Fe1 C8 2.0364(18) yes .
Fe1 C9 2.038(3) yes .
Fe1 C10 2.053(3) yes .
Fe2 C11 2.041(3) yes .
Fe2 C12 2.051(3) yes .
Fe2 C13 2.050(2) yes .
Fe2 C14 2.0450(19) yes .
Fe2 C15 2.0509(18) yes .
Fe2 C16 2.056(3) yes .
Fe2 C17 2.042(3) yes .
Fe2 C18 2.0520(19) yes .
Fe2 C19 2.044(2) yes .
Fe2 C20 2.061(2) yes .
Fe3 C21 2.0379(18) yes .
Fe3 C22 2.044(3) yes .
Fe3 C23 2.051(3) yes .
Fe3 C24 2.044(2) yes .
Fe3 C25 2.0577(16) yes .
Fe3 C26 2.023(3) yes .
Fe3 C27 2.036(3) yes .
Fe3 C28 2.064(3) yes .
Fe3 C29 2.049(3) yes .
Fe3 C30 2.033(3) yes .
O1 B1 1.374(3) yes .
O2 B1 1.362(2) yes .
O3 B2 1.358(3) yes .
O4 B2 1.366(3) yes .
O5 B3 1.368(3) yes .
O6 B3 1.3675(19) yes .
O7 C31 1.434(4) yes .
O7 C34 1.450(4) yes .
C1 C2 1.426(3) yes .
C1 C5 1.441(3) yes .
C2 C3 1.424(3) yes .
C3 C4 1.416(3) yes .
C4 C5 1.441(2) yes .
C5 B1 1.548(3) yes .
C6 C7 1.424(3) yes .
C6 C10 1.417(4) yes .
C7 C8 1.431(3) yes .
C8 C9 1.433(3) yes .
C8 C15 1.463(2) yes .
C9 C10 1.427(3) yes .
C11 C12 1.421(3) yes .
C11 C15 1.435(3) yes .
C12 C13 1.420(3) yes .
C13 C14 1.423(3) yes .
C14 C15 1.431(3) yes .
C16 C17 1.422(3) yes .
C16 C20 1.423(3) yes .
C17 C18 1.442(3) yes .
C18 C19 1.437(3) yes .
C18 B2 1.556(3) yes .
C19 C20 1.417(3) yes .
C21 C22 1.426(4) yes .
C21 C25 1.439(3) yes .
C22 C23 1.417(3) yes .
C23 C24 1.417(3) yes .
C24 C25 1.440(3) yes .
C25 B3 1.552(3) yes .
C26 C27 1.429(5) yes .
C26 C30 1.397(6) yes .
C27 C28 1.419(3) yes .
C28 C28 1.461(3) yes 7_556
C28 C29 1.425(3) yes .
C29 C30 1.413(6) yes .
C31 C32 1.509(3) yes .
C32 C33 1.511(5) yes .
C33 C34 1.524(4) yes .
O1 H1 0.840 no .
O2 H2 0.840 no .
O3 H3 0.840 no .
O4 H4 0.840 no .
O5 H5 0.840 no .
O6 H6 0.840 no .
C1 H1A 0.950 no .
C2 H2A 0.950 no .
C3 H3A 0.950 no .
C4 H4A 0.950 no .
C6 H6A 0.950 no .
C7 H7 0.950 no .
C9 H9 0.950 no .
C10 H10 0.950 no .
C11 H11 0.950 no .
C12 H12 0.950 no .
C13 H13 0.950 no .
C14 H14 0.950 no .
C16 H16 0.950 no .
C17 H17 0.950 no .
C19 H19 0.950 no .
C20 H20 0.950 no .
C21 H21 0.950 no .
C22 H22 0.950 no .
C23 H23 0.950 no .
C24 H24 0.950 no .
C26 H26 0.950 no .
C27 H27 0.950 no .
C29 H29 0.950 no .
C30 H30 0.950 no .
C31 H31A 0.990 no .
C31 H31B 0.990 no .
C32 H32A 0.990 no .
C32 H32B 0.990 no .
C33 H33A 0.990 no .
C33 H33B 0.990 no .
C34 H34A 0.990 no .
C34 H34B 0.990 no .

loop_
_geom_contact_atom_site_label_1
_geom_contact_atom_site_label_2
_geom_contact_distance
_geom_contact_publ_flag
_geom_contact_site_symmetry_2
O1 C4 3.030(3) no .
O2 C1 3.212(3) no .
O3 C7 3.357(3) no .
O3 C19 3.026(2) no .
O4 C7 3.486(3) no .
O4 C8 3.385(3) no .
O4 C9 3.445(3) no .
O4 C10 3.587(3) no .
O4 C17 3.2012(18) no .
O5 C21 3.223(3) no .
O5 C26 3.592(5) no 7_556
O5 C27 3.319(3) no 7_556
O5 C28 3.542(3) no 7_556
O6 C24 3.023(3) no .
O6 C29 3.532(4) no 7_556
C3 C15 3.385(3) no .
C7 C11 3.174(3) no .
C7 B2 3.381(4) no .
C8 B2 3.243(3) no .
C9 C14 3.160(3) no .
C10 B1 3.598(3) no .
C15 B2 3.531(3) no .
C27 C29 3.143(5) no 7_556
C28 B3 3.381(3) no 7_556
O1 O3 2.7520(17) no 1_565
O1 O4 3.357(2) no 1_565
O1 O4 2.8868(17) no 3_666
O1 C10 3.422(3) no 3_666
O1 B2 3.500(3) no 1_565
O2 O4 2.723(2) no 3_666
O2 O6 2.699(2) no .
O2 C24 3.340(2) no .
O2 C26 3.397(4) no 1_565
O2 B3 3.526(3) no .
O3 O1 2.7520(17) no 1_545
O3 C4 3.478(3) no 1_545
O3 C23 3.513(3) no 3_656
O4 O1 3.357(2) no 1_545
O4 O1 2.8868(17) no 3_666
O4 O2 2.723(2) no 3_666
O4 B1 3.260(3) no 3_666
O5 O5 3.4390(18) no 7_566
O5 O6 2.726(2) no 7_566
O5 O7 2.7097(17) no .
O5 C31 3.508(3) no .
O5 C34 3.367(3) no .
O5 B3 3.546(3) no 7_566
O6 O2 2.699(2) no .
O6 O5 2.726(2) no 7_566
O6 C1 3.3301(19) no .
O6 C26 3.545(4) no 1_565
O7 O5 2.7097(17) no .
O7 C21 3.381(3) no .
C1 O6 3.3301(19) no .
C3 C3 3.505(3) no 2_656
C4 O3 3.478(3) no 1_565
C4 C32 3.592(4) no 7_566
C10 O1 3.422(3) no 3_666
C21 O7 3.381(3) no .
C23 O3 3.513(3) no 3_656
C23 B2 3.497(3) no 3_656
C24 O2 3.340(2) no .
C26 O2 3.397(4) no 1_545
C26 O6 3.545(4) no 1_545
C31 O5 3.508(3) no .
C32 C4 3.592(4) no 7_566
C34 O5 3.367(3) no .
B1 O4 3.260(3) no 3_666
B2 O1 3.500(3) no 1_545
B2 C23 3.497(3) no 3_656
B3 O2 3.526(3) no .
B3 O5 3.546(3) no 7_566
O1 H2 3.0325 no .
O1 H4A 2.8606 no .
O1 H9 3.5249 no .
O2 H1 2.3187 no .
O2 H1A 3.0924 no .
O3 H4 3.0401 no .
O3 H7 3.1570 no .
O3 H11 3.4878 no .
O3 H19 2.8555 no .
O4 H3 2.3410 no .
O4 H17 3.0828 no .
O5 H6 2.3274 no .
O5 H21 3.1042 no .
O5 H27 3.5030 no 7_556
O6 H5 3.0397 no .
O6 H24 2.8464 no .
O6 H29 3.5938 no 7_556
O7 H32A 3.1307 no .
O7 H32B 2.9020 no .
O7 H33A 3.1322 no .
O7 H33B 2.8415 no .
C1 H2 2.8238 no .
C1 H3A 3.2191 no .
C1 H4A 3.2248 no .
C2 H4A 3.2186 no .
C2 H7 3.4845 no .
C3 H1A 3.2180 no .
C4 H1A 3.2251 no .
C4 H2A 3.2198 no .
C4 H9 3.3507 no .
C5 H1 3.2168 no .
C5 H2 2.5648 no .
C5 H2A 3.2471 no .
C5 H3A 3.2394 no .
C5 H10 3.5465 no .
C6 H9 3.2199 no .
C7 H3 3.2894 no .
C7 H2A 3.5074 no .
C7 H9 3.2247 no .
C7 H10 3.2170 no .
C7 H11 3.0271 no .
C8 H4 3.5247 no .
C8 H3A 3.3076 no .
C8 H4A 3.5711 no .
C8 H6A 3.2303 no .
C8 H10 3.2312 no .
C8 H11 2.8839 no .
C8 H14 2.8917 no .
C9 H4 3.3608 no .
C9 H4A 3.3317 no .
C9 H6A 3.2206 no .
C9 H7 3.2242 no .
C9 H14 3.0122 no .
C10 H7 3.2161 no .
C11 H3A 3.3989 no .
C11 H7 3.0296 no .
C11 H13 3.2126 no .
C11 H14 3.2215 no .
C11 H19 3.4797 no .
C12 H14 3.2207 no .
C12 H20 3.5585 no .
C13 H11 3.2120 no .
C13 H16 3.5347 no .
C14 H3A 3.5644 no .
C14 H4A 3.5370 no .
C14 H9 3.0113 no .
C14 H11 3.2204 no .
C14 H12 3.2219 no .
C14 H17 3.4462 no .
C15 H3A 3.0981 no .
C15 H7 2.8921 no .
C15 H9 2.8780 no .
C15 H12 3.2362 no .
C15 H13 3.2296 no .
C16 H13 3.5369 no .
C16 H19 3.2113 no .
C17 H4 2.7821 no .
C17 H14 3.4541 no .
C17 H19 3.2196 no .
C17 H20 3.2205 no .
C18 H3 3.2108 no .
C18 H4 2.5347 no .
C18 H16 3.2424 no .
C18 H20 3.2416 no .
C19 H11 3.4743 no .
C19 H16 3.2124 no .
C19 H17 3.2201 no .
C20 H12 3.5487 no .
C20 H17 3.2193 no .
C21 H5 2.8170 no .
C21 H23 3.2171 no .
C21 H24 3.2170 no .
C21 H29 3.4649 no .
C22 H24 3.2088 no .
C22 H30 3.3604 no .
C23 H21 3.2148 no .
C23 H26 3.3508 no .
C24 H21 3.2178 no .
C24 H22 3.2109 no .
C24 H27 3.4222 no .
C25 H5 2.5729 no .
C25 H6 3.2085 no .
C25 H22 3.2456 no .
C25 H23 3.2435 no .
C26 H23 3.3744 no .
C26 H29 3.1903 no .
C27 H5 3.2735 no 7_556
C27 H24 3.4342 no .
C27 H29 3.2100 no .
C27 H29 2.9937 no 7_556
C27 H30 3.2127 no .
C28 H26 3.2119 no .
C28 H27 2.8725 no 7_556
C28 H29 2.8772 no 7_556
C28 H30 3.2175 no .
C29 H6 3.5899 no 7_556
C29 H21 3.4582 no .
C29 H26 3.1914 no .
C29 H27 3.2122 no .
C29 H27 2.9960 no 7_556
C30 H22 3.3696 no .
C30 H27 3.2105 no .
C31 H33A 3.0699 no .
C31 H33B 3.0302 no .
C31 H34A 3.1522 no .
C31 H34B 2.7241 no .
C32 H34A 3.2234 no .
C32 H34B 2.9324 no .
C33 H31A 2.9157 no .
C33 H31B 3.1578 no .
C34 H31A 2.7276 no .
C34 H31B 3.1494 no .
C34 H32A 3.0781 no .
C34 H32B 3.1173 no .
B1 H1A 2.9846 no .
B1 H4A 2.9299 no .
B1 H10 3.3730 no .
B2 H7 3.5384 no .
B2 H17 2.9989 no .
B2 H19 2.9263 no .
B3 H21 2.9947 no .
B3 H24 2.9300 no .
H1 H2 3.1232 no .
H2 H1A 2.5049 no .
H3 H4 3.1444 no .
H3 H7 3.0946 no .
H4 H9 3.5478 no .
H4 H17 2.4644 no .
H5 H6 3.1336 no .
H5 H21 2.4926 no .
H5 H27 3.2335 no 7_556
H31A H32A 2.2248 no .
H31A H32B 2.8068 no .
H31A H33A 3.3635 no .
H31A H34B 2.7879 no .
H31B H32A 2.6374 no .
H31B H32B 2.2274 no .
H32A H33A 2.2114 no .
H32A H33B 2.7483 no .
H32A H34B 3.3223 no .
H32B H33A 2.7205 no .
H32B H33B 2.2109 no .
H33A H34A 2.6286 no .
H33A H34B 2.2552 no .
H33B H34A 2.2521 no .
H33B H34B 2.8351 no .
H1A H2A 2.5397 no .
H1A H6A 3.5803 no .
H2A H3A 2.5389 no .
H2A H7 3.4044 no .
H3A H4A 2.5253 no .
H4A H9 3.2021 no .
H4A H14 3.2488 no .
H6A H7 2.5377 no .
H6A H10 2.5307 no .
H7 H11 2.6081 no .
H9 H10 2.5427 no .
H9 H14 2.5892 no .
H9 H17 3.5411 no .
H11 H12 2.5349 no .
H11 H19 3.3834 no .
H12 H13 2.5355 no .
H12 H20 3.4852 no .
H13 H14 2.5360 no .
H13 H16 3.4617 no .
H14 H17 3.3477 no .
H16 H17 2.5336 no .
H16 H20 2.5395 no .
H19 H20 2.5262 no .
H21 H22 2.5371 no .
H21 H29 3.3371 no .
H22 H23 2.5327 no .
H22 H30 3.2090 no .
H23 H24 2.5249 no .
H23 H26 3.2087 no .
H24 H27 3.2906 no .
H26 H27 2.5456 no .
H26 H30 2.5082 no .
H27 H29 2.5664 no 7_556
H29 H30 2.5270 no .
O1 H3 1.9137 no 1_565
O1 H4 2.7690 no 3_666
O1 H6A 3.5837 no 1_565
O1 H10 3.1504 no 3_666
O2 H4 1.9954 no 3_666
O2 H6 3.1593 no .
O2 H31A 3.3869 no 7_566
O2 H17 3.0041 no 3_666
O2 H24 2.7746 no .
O2 H26 2.5621 no 1_565
O3 H1 3.2071 no 1_545
O3 H33B 3.1884 no 8_555
O3 H4A 2.6167 no 1_545
O3 H23 2.6451 no 3_656
O4 H1 3.1961 no 1_545
O4 H1 2.0984 no 3_666
O4 H2 3.4659 no 3_666
O4 H6A 3.5673 no 3_656
O4 H23 3.1361 no 3_656
O4 H26 2.8461 no 3_656
O5 H6 1.8956 no 7_566
O5 H31A 3.2876 no .
O5 H34B 3.1273 no .
O5 H30 3.4979 no 1_565
O6 H2 1.8871 no .
O6 H5 3.2733 no 7_566
O6 H6 3.0668 no 7_566
O6 H1A 2.5612 no .
O6 H26 3.3248 no 1_565
O7 H5 1.9144 no .
O7 H11 3.5343 no 8_454
O7 H12 2.9454 no 8_454
O7 H21 2.5649 no .
O7 H27 3.5425 no 7_556
C1 H31A 3.4603 no 7_566
C1 H33A 3.5774 no 7_566
C1 H34B 3.1117 no 7_566
C1 H24 3.2509 no .
C1 H29 3.5538 no 7_556
C2 H31B 3.5127 no 7_556
C2 H33A 3.0609 no 7_566
C2 H34B 3.2710 no 7_566
C2 H3A 3.1798 no 2_656
C3 H32A 3.2380 no 7_566
C3 H33A 2.9501 no 7_566
C3 H33A 3.0883 no 8_565
C3 H3A 2.8174 no 2_656
C4 H3 3.1376 no 1_565
C4 H32A 2.7199 no 7_566
C4 H33A 3.4175 no 7_566
C4 H33A 3.2753 no 8_565
C4 H33B 3.4449 no 8_565
C5 H3 3.4752 no 1_565
C5 H31A 2.9992 no 7_566
C5 H32A 3.0766 no 7_566
C5 H24 3.5860 no .
C6 H1 3.5052 no 3_666
C6 H24 3.3283 no .
C7 H31B 3.5389 no 7_556
C9 H10 3.0656 no 3_666
C10 H1 3.1019 no 3_666
C10 H9 3.4850 no 3_666
C10 H10 3.0844 no 3_666
C10 H24 3.1922 no .
C11 H32B 3.0871 no 8_555
C11 H33B 3.2472 no 8_555
C11 H2A 3.4315 no 2_656
C12 H2A 3.2008 no 2_656
C12 H21 3.2809 no 8_555
C12 H29 3.5940 no 8_555
C13 H34A 3.5975 no 8_565
C13 H20 3.2800 no 6_656
C16 H34A 3.4558 no 3_666
C16 H13 3.2130 no 6_646
C16 H20 3.4439 no 6_656
C16 H30 3.1582 no 3_656
C17 H26 3.3778 no 3_656
C17 H30 2.9397 no 3_656
C18 H22 3.2771 no 3_656
C18 H23 3.3189 no 3_656
C18 H26 3.4040 no 3_656
C18 H30 3.3590 no 3_656
C19 H34A 3.4288 no 8_555
C19 H16 3.3133 no 6_646
C19 H22 2.8410 no 3_656
C20 H13 2.8338 no 6_646
C20 H16 3.2502 no 6_646
C20 H21 3.4045 no 8_555
C20 H22 3.5126 no 3_656
C20 H22 3.0951 no 8_555
C21 H12 3.2256 no 8_454
C21 H16 3.2001 no 3_666
C21 H17 3.3416 no 3_666
C21 H20 2.9714 no 8_454
C22 H14 3.1818 no 3_666
C22 H19 3.5007 no 3_656
C22 H20 2.7726 no 8_454
C23 H9 3.2541 no 3_666
C23 H14 3.1012 no 3_666
C24 H2 3.0042 no .
C24 H1A 3.4686 no .
C24 H6A 3.5514 no .
C24 H9 3.4376 no 3_666
C24 H10 3.3906 no .
C24 H17 3.1420 no 3_666
C25 H2 3.1993 no .
C25 H17 2.8835 no 3_666
C26 H2 3.3460 no 1_545
C26 H4 3.3083 no 3_656
C26 H6 3.2868 no 1_545
C26 H6A 3.5936 no .
C27 H31A 3.4993 no 7_556
C27 H31B 3.4251 no 7_556
C27 H6A 3.3888 no .
C29 H1A 3.4632 no 7_556
C29 H12 3.4901 no 8_454
C31 H5 2.8317 no .
C31 H7 3.3531 no 7_556
C31 H11 3.5409 no 8_454
C31 H12 3.3867 no 8_454
C31 H27 3.1085 no 7_556
C32 H32A 3.3712 no 2_555
C32 H32B 3.2178 no 2_555
C32 H7 3.1863 no 7_556
C32 H11 2.9651 no 8_454
C33 H32A 3.3704 no 2_555
C33 H3A 3.5033 no 8_464
C33 H4A 3.3196 no 8_464
C33 H11 3.0432 no 8_454
C34 H5 2.7392 no .
C34 H19 3.4036 no 8_454
C34 H21 3.3632 no .
B1 H3 3.0378 no 1_565
B1 H4 2.7819 no 3_666
B1 H31A 3.1117 no 7_566
B1 H24 3.3415 no .
B1 H26 3.5560 no 1_565
B2 H1 3.4412 no 3_666
B2 H23 2.7024 no 3_656
B2 H26 3.3208 no 3_656
B3 H2 2.8305 no .
B3 H6 2.8783 no 7_566
B3 H1A 3.5702 no .
B3 H17 3.3023 no 3_666
H1 O3 3.2071 no 1_565
H1 O4 3.1961 no 1_565
H1 O4 2.0984 no 3_666
H1 C6 3.5052 no 3_666
H1 C10 3.1019 no 3_666
H1 B2 3.4412 no 3_666
H1 H1 3.2578 no 3_676
H1 H3 2.3874 no 1_565
H1 H4 2.1182 no 3_666
H1 H6A 3.3795 no 1_565
H1 H10 3.0663 no 3_666
H2 O4 3.4659 no 3_666
H2 O6 1.8871 no .
H2 C24 3.0042 no .
H2 C25 3.1993 no .
H2 C26 3.3460 no 1_565
H2 B3 2.8305 no .
H2 H4 2.6892 no 3_666
H2 H6 2.3840 no .
H2 H31A 3.2171 no 7_566
H2 H17 3.1211 no 3_666
H2 H24 2.4617 no .
H2 H26 2.6690 no 1_565
H3 O1 1.9137 no 1_545
H3 C4 3.1376 no 1_545
H3 C5 3.4752 no 1_545
H3 B1 3.0378 no 1_545
H3 H1 2.3874 no 1_545
H3 H4A 2.4181 no 1_545
H3 H9 3.5887 no 1_545
H3 H23 2.7968 no 3_656
H4 O1 2.7690 no 3_666
H4 O2 1.9954 no 3_666
H4 C26 3.3083 no 3_656
H4 B1 2.7819 no 3_666
H4 H1 2.1182 no 3_666
H4 H2 2.6892 no 3_666
H4 H23 3.5327 no 3_656
H4 H26 2.3904 no 3_656
H5 O6 3.2733 no 7_566
H5 O7 1.9144 no .
H5 C31 2.8317 no .
H5 C34 2.7392 no .
H5 H6 2.4934 no 7_566
H5 H31A 2.8017 no .
H5 H31B 3.2144 no .
H5 H34A 3.0783 no .
H5 H34B 2.7096 no .
H6 O2 3.1593 no .
H6 O5 1.8956 no 7_566
H6 O6 3.0668 no 7_566
H6 C26 3.2868 no 1_565
H6 B3 2.8783 no 7_566
H6 H2 2.3840 no .
H6 H5 2.4934 no 7_566
H6 H6 2.4886 no 7_566
H6 H31A 3.4925 no 7_566
H6 H1A 2.9641 no .
H6 H26 3.2676 no 1_565
H31A O2 3.3869 no 7_566
H31A O5 3.2876 no .
H31A C1 3.4603 no 7_566
H31A C5 2.9992 no 7_566
H31A C27 3.4993 no 7_556
H31A B1 3.1117 no 7_566
H31A H2 3.2171 no 7_566
H31A H5 2.8017 no .
H31A H6 3.4925 no 7_566
H31A H6A 3.4488 no 7_556
H31A H7 3.3482 no 7_556
H31A H27 2.9318 no 7_556
H31B C2 3.5127 no 7_556
H31B C7 3.5389 no 7_556
H31B C27 3.4251 no 7_556
H31B H5 3.2144 no .
H31B H2A 2.8247 no 7_556
H31B H6A 3.2754 no 7_556
H31B H7 3.0066 no 7_556
H31B H11 3.4657 no 8_454
H31B H12 2.9808 no 8_454
H31B H27 2.5798 no 7_556
H31B H29 3.3412 no .
H32A C3 3.2380 no 7_566
H32A C4 2.7199 no 7_566
H32A C5 3.0766 no 7_566
H32A C32 3.3712 no 2_555
H32A C33 3.3704 no 2_555
H32A H32A 3.2675 no 2_555
H32A H32B 3.0303 no 2_555
H32A H33A 3.2104 no 2_555
H32A H33B 3.0589 no 2_555
H32A H4A 2.7718 no 7_566
H32A H7 2.8350 no 7_556
H32B C11 3.0871 no 8_454
H32B C32 3.2178 no 2_555
H32B H32A 3.0303 no 2_555
H32B H32B 2.6150 no 2_555
H32B H2A 3.3733 no 7_556
H32B H7 3.0127 no 7_556
H32B H11 2.2875 no 8_454
H32B H12 3.5949 no 8_454
H33A C1 3.5774 no 7_566
H33A C2 3.0609 no 7_566
H33A C3 2.9501 no 7_566
H33A C3 3.0883 no 8_464
H33A C4 3.4175 no 7_566
H33A C4 3.2753 no 8_464
H33A H32A 3.2104 no 2_555
H33A H33A 3.4480 no 2_555
H33A H2A 3.3178 no 7_566
H33A H3A 3.1345 no 7_566
H33A H3A 2.5716 no 8_464
H33A H4A 2.9530 no 8_464
H33B O3 3.1884 no 8_454
H33B C4 3.4449 no 8_464
H33B C11 3.2472 no 8_454
H33B H32A 3.0589 no 2_555
H33B H4A 2.7655 no 8_464
H33B H11 2.4100 no 8_454
H33B H19 3.0459 no 8_454
H34A C13 3.5975 no 8_464
H34A C16 3.4558 no 3_666
H34A C19 3.4288 no 8_454
H34A H5 3.0783 no .
H34A H13 3.1442 no 8_464
H34A H16 2.7329 no 3_666
H34A H19 2.5823 no 8_454
H34A H21 3.1022 no .
H34B O5 3.1273 no .
H34B C1 3.1117 no 7_566
H34B C2 3.2710 no 7_566
H34B H5 2.7096 no .
H34B H1A 3.1265 no 7_566
H34B H2A 3.4038 no 7_566
H34B H13 3.4150 no 8_464
H34B H30 3.5097 no 1_565
H1A O6 2.5612 no .
H1A C24 3.4686 no .
H1A C29 3.4632 no 7_556
H1A B3 3.5702 no .
H1A H6 2.9641 no .
H1A H34B 3.1265 no 7_566
H1A H24 2.7174 no .
H1A H27 3.3563 no .
H1A H29 2.8444 no 7_556
H2A C11 3.4315 no 2_656
H2A C12 3.2008 no 2_656
H2A H31B 2.8247 no 7_556
H2A H32B 3.3733 no 7_556
H2A H33A 3.3178 no 7_566
H2A H34B 3.4038 no 7_566
H2A H3A 3.0118 no 2_656
H2A H11 3.5368 no 2_656
H2A H12 3.1276 no 2_656
H2A H29 3.4215 no 7_556
H3A C2 3.1798 no 2_656
H3A C3 2.8174 no 2_656
H3A C33 3.5033 no 8_565
H3A H33A 3.1345 no 7_566
H3A H33A 2.5716 no 8_565
H3A H2A 3.0118 no 2_656
H3A H3A 2.2758 no 2_656
H4A O3 2.6167 no 1_565
H4A C33 3.3196 no 8_565
H4A H3 2.4181 no 1_565
H4A H32A 2.7718 no 7_566
H4A H33A 2.9530 no 8_565
H4A H33B 2.7655 no 8_565
H6A O1 3.5837 no 1_545
H6A O4 3.5673 no 3_656
H6A C24 3.5514 no .
H6A C26 3.5936 no .
H6A C27 3.3888 no .
H6A H1 3.3795 no 1_545
H6A H31A 3.4488 no 7_556
H6A H31B 3.2754 no 7_556
H6A H23 3.4150 no .
H6A H24 3.0011 no .
H6A H26 3.2283 no .
H6A H27 2.8089 no .
H7 C31 3.3531 no 7_556
H7 C32 3.1863 no 7_556
H7 H31A 3.3482 no 7_556
H7 H31B 3.0066 no 7_556
H7 H32A 2.8350 no 7_556
H7 H32B 3.0127 no 7_556
H9 C10 3.4850 no 3_666
H9 C23 3.2541 no 3_666
H9 C24 3.4376 no 3_666
H9 H3 3.5887 no 1_565
H9 H10 2.5436 no 3_666
H9 H23 2.9652 no 3_666
H9 H24 3.3125 no 3_666
H10 O1 3.1504 no 3_666
H10 C9 3.0656 no 3_666
H10 C10 3.0844 no 3_666
H10 C24 3.3906 no .
H10 H1 3.0663 no 3_666
H10 H9 2.5436 no 3_666
H10 H10 2.5830 no 3_666
H10 H23 3.2156 no .
H10 H24 2.7241 no .
H11 O7 3.5343 no 8_555
H11 C31 3.5409 no 8_555
H11 C32 2.9651 no 8_555
H11 C33 3.0432 no 8_555
H11 H31B 3.4657 no 8_555
H11 H32B 2.2875 no 8_555
H11 H33B 2.4100 no 8_555
H11 H2A 3.5368 no 2_656
H12 O7 2.9454 no 8_555
H12 C21 3.2256 no 8_555
H12 C29 3.4901 no 8_555
H12 C31 3.3867 no 8_555
H12 H31B 2.9808 no 8_555
H12 H32B 3.5949 no 8_555
H12 H2A 3.1276 no 2_656
H12 H21 2.5132 no 8_555
H12 H22 3.5343 no 8_555
H12 H29 2.8482 no 8_555
H13 C16 3.2130 no 6_656
H13 C20 2.8338 no 6_656
H13 H34A 3.1442 no 8_565
H13 H34B 3.4150 no 8_565
H13 H16 3.3160 no 6_656
H13 H20 2.6263 no 6_656
H13 H22 3.3831 no 8_555
H13 H30 3.0988 no 8_555
H14 C22 3.1818 no 3_666
H14 C23 3.1012 no 3_666
H14 H20 3.3869 no 6_656
H14 H22 3.2241 no 3_666
H14 H23 3.0773 no 3_666
H16 C19 3.3133 no 6_656
H16 C20 3.2502 no 6_656
H16 C21 3.2001 no 3_666
H16 H34A 2.7329 no 3_666
H16 H13 3.3160 no 6_646
H16 H19 2.8482 no 6_656
H16 H20 2.7237 no 6_656
H16 H21 2.9863 no 3_666
H16 H22 3.4637 no 8_555
H16 H30 3.4640 no 3_656
H17 O2 3.0041 no 3_666
H17 C21 3.3416 no 3_666
H17 C24 3.1420 no 3_666
H17 C25 2.8835 no 3_666
H17 B3 3.3023 no 3_666
H17 H2 3.1211 no 3_666
H17 H24 3.4387 no 3_666
H17 H26 3.1217 no 3_656
H17 H30 3.1012 no 3_656
H19 C22 3.5007 no 3_656
H19 C34 3.4036 no 8_555
H19 H33B 3.0459 no 8_555
H19 H34A 2.5823 no 8_555
H19 H16 2.8482 no 6_646
H19 H22 2.7060 no 3_656
H20 C13 3.2800 no 6_646
H20 C16 3.4439 no 6_646
H20 C21 2.9714 no 8_555
H20 C22 2.7726 no 8_555
H20 H13 2.6263 no 6_646
H20 H14 3.3869 no 6_646
H20 H16 2.7237 no 6_646
H20 H21 2.7465 no 8_555
H20 H22 2.3539 no 8_555
H21 O7 2.5649 no .
H21 C12 3.2809 no 8_454
H21 C20 3.4045 no 8_454
H21 C34 3.3632 no .
H21 H34A 3.1022 no .
H21 H12 2.5132 no 8_454
H21 H16 2.9863 no 3_666
H21 H20 2.7465 no 8_454
H22 C18 3.2771 no 3_656
H22 C19 2.8410 no 3_656
H22 C20 3.5126 no 3_656
H22 C20 3.0951 no 8_454
H22 H12 3.5343 no 8_454
H22 H13 3.3831 no 8_454
H22 H14 3.2241 no 3_666
H22 H16 3.4637 no 8_454
H22 H19 2.7060 no 3_656
H22 H20 2.3539 no 8_454
H23 O3 2.6451 no 3_656
H23 O4 3.1361 no 3_656
H23 C18 3.3189 no 3_656
H23 B2 2.7024 no 3_656
H23 H3 2.7968 no 3_656
H23 H4 3.5327 no 3_656
H23 H6A 3.4150 no .
H23 H9 2.9652 no 3_666
H23 H10 3.2156 no .
H23 H14 3.0773 no 3_666
H24 O2 2.7746 no .
H24 C1 3.2509 no .
H24 C5 3.5860 no .
H24 C6 3.3283 no .
H24 C10 3.1922 no .
H24 B1 3.3415 no .
H24 H2 2.4617 no .
H24 H1A 2.7174 no .
H24 H6A 3.0011 no .
H24 H9 3.3125 no 3_666
H24 H10 2.7241 no .
H24 H17 3.4387 no 3_666
H26 O2 2.5621 no 1_545
H26 O4 2.8461 no 3_656
H26 O6 3.3248 no 1_545
H26 C17 3.3778 no 3_656
H26 C18 3.4040 no 3_656
H26 B1 3.5560 no 1_545
H26 B2 3.3208 no 3_656
H26 H2 2.6690 no 1_545
H26 H4 2.3904 no 3_656
H26 H6 3.2676 no 1_545
H26 H6A 3.2283 no .
H26 H17 3.1217 no 3_656
H27 O7 3.5425 no 7_556
H27 C31 3.1085 no 7_556
H27 H31A 2.9318 no 7_556
H27 H31B 2.5798 no 7_556
H27 H1A 3.3563 no .
H27 H6A 2.8089 no .
H29 C1 3.5538 no 7_556
H29 C12 3.5940 no 8_454
H29 H31B 3.3412 no .
H29 H1A 2.8444 no 7_556
H29 H2A 3.4215 no 7_556
H29 H12 2.8482 no 8_454
H30 O5 3.4979 no 1_545
H30 C16 3.1582 no 3_656
H30 C17 2.9397 no 3_656
H30 C18 3.3590 no 3_656
H30 H34B 3.5097 no 1_545
H30 H13 3.0988 no 8_454
H30 H16 3.4640 no 3_656
H30 H17 3.1012 no 3_656

loop_
_geom_hbond_atom_site_label_D
_geom_hbond_atom_site_label_H
_geom_hbond_atom_site_label_A
_geom_hbond_site_symmetry_A
_geom_hbond_distance_DA
_geom_hbond_distance_DH
_geom_hbond_distance_HA
_geom_hbond_angle_DHA
_geom_hbond_publ_flag
O1 H1 O4 3_666 2.8868(17) 0.840 2.098 156.2 no
O2 H2 O6 . 2.699(2) 0.840 1.887 162.2 no
O3 H3 O1 1_545 2.7520(17) 0.840 1.914 175.9 no
O4 H4 O2 3_666 2.723(2) 0.840 1.995 144.5 no
O5 H5 O7 . 2.7097(17) 0.840 1.914 157.6 no
O6 H6 O5 7_566 2.726(2) 0.840 1.896 169.5 no

loop_
_geom_torsion_atom_site_label_1
_geom_torsion_atom_site_label_2
_geom_torsion_atom_site_label_3
_geom_torsion_atom_site_label_4
_geom_torsion
_geom_torsion_publ_flag
_geom_torsion_site_symmetry_1
_geom_torsion_site_symmetry_3
_geom_torsion_site_symmetry_4
C1 Fe1 C2 C1 0.00(8) no . . .
C1 Fe1 C2 C3 -119.58(14) no . . .
C2 Fe1 C1 C2 0.00(9) no . . .
C2 Fe1 C1 C5 120.23(13) no . . .
C1 Fe1 C3 C2 37.45(8) no . . .
C1 Fe1 C3 C4 -82.08(9) no . . .
C3 Fe1 C1 C2 -37.54(8) no . . .
C3 Fe1 C1 C5 82.68(9) no . . .
C1 Fe1 C4 C3 81.21(10) no . . .
C1 Fe1 C4 C5 -38.46(9) no . . .
C4 Fe1 C1 C2 -81.51(9) no . . .
C4 Fe1 C1 C5 38.72(8) no . . .
C1 Fe1 C5 C1 0.00(8) no . . .
C1 Fe1 C5 C4 118.06(14) no . . .
C1 Fe1 C5 B1 -122.88(14) no . . .
C5 Fe1 C1 C2 -120.23(12) no . . .
C5 Fe1 C1 C5 -0.00(8) no . . .
C1 Fe1 C6 C7 -129.67(9) no . . .
C1 Fe1 C6 C10 110.57(9) no . . .
C6 Fe1 C1 C2 108.57(9) no . . .
C6 Fe1 C1 C5 -131.21(9) no . . .
C1 Fe1 C7 C6 75.21(14) no . . .
C1 Fe1 C7 C8 -165.09(8) no . . .
C7 Fe1 C1 C2 65.32(12) no . . .
C7 Fe1 C1 C5 -174.45(8) no . . .
C1 Fe1 C9 C8 178.24(11) no . . .
C1 Fe1 C9 C10 -62.57(17) no . . .
C9 Fe1 C1 C2 -164.11(11) no . . .
C9 Fe1 C1 C5 -43.88(17) no . . .
C1 Fe1 C10 C6 -90.76(10) no . . .
C1 Fe1 C10 C9 149.59(8) no . . .
C10 Fe1 C1 C2 153.38(8) no . . .
C10 Fe1 C1 C5 -86.39(10) no . . .
C2 Fe1 C3 C2 0.00(9) no . . .
C2 Fe1 C3 C4 -119.54(14) no . . .
C3 Fe1 C2 C1 119.58(14) no . . .
C3 Fe1 C2 C3 0.00(9) no . . .
C2 Fe1 C4 C3 37.51(8) no . . .
C2 Fe1 C4 C5 -82.16(9) no . . .
C4 Fe1 C2 C1 81.96(9) no . . .
C4 Fe1 C2 C3 -37.62(7) no . . .
C2 Fe1 C5 C1 -37.00(7) no . . .
C2 Fe1 C5 C4 81.06(9) no . . .
C2 Fe1 C5 B1 -159.88(12) no . . .
C5 Fe1 C2 C1 37.44(7) no . . .
C5 Fe1 C2 C3 -82.13(8) no . . .
C2 Fe1 C6 C7 -84.56(10) no . . .
C2 Fe1 C6 C10 155.69(7) no . . .
C6 Fe1 C2 C1 -92.43(9) no . . .
C6 Fe1 C2 C3 147.99(7) no . . .
C2 Fe1 C7 C6 113.83(9) no . . .
C2 Fe1 C7 C8 -126.48(9) no . . .
C7 Fe1 C2 C1 -135.52(8) no . . .
C7 Fe1 C2 C3 104.90(8) no . . .
C2 Fe1 C8 C7 74.26(11) no . . .
C2 Fe1 C8 C9 -167.39(8) no . . .
C2 Fe1 C8 C15 -47.26(17) no . . .
C8 Fe1 C2 C1 -177.34(7) no . . .
C8 Fe1 C2 C3 63.08(12) no . . .
C2 Fe1 C10 C6 -51.3(2) no . . .
C2 Fe1 C10 C9 -170.98(13) no . . .
C10 Fe1 C2 C1 -57.0(2) no . . .
C10 Fe1 C2 C3 -176.56(14) no . . .
C3 Fe1 C4 C3 0.00(9) no . . .
C3 Fe1 C4 C5 -119.67(15) no . . .
C4 Fe1 C3 C2 119.54(13) no . . .
C4 Fe1 C3 C4 -0.00(9) no . . .
C3 Fe1 C5 C1 -80.67(9) no . . .
C3 Fe1 C5 C4 37.39(9) no . . .
C3 Fe1 C5 B1 156.45(13) no . . .
C5 Fe1 C3 C2 81.65(9) no . . .
C5 Fe1 C3 C4 -37.89(8) no . . .
C3 Fe1 C6 C7 -42.87(19) no . . .
C3 Fe1 C6 C10 -162.62(12) no . . .
C6 Fe1 C3 C2 -62.64(17) no . . .
C6 Fe1 C3 C4 177.83(11) no . . .
C3 Fe1 C7 C6 157.30(9) no . . .
C3 Fe1 C7 C8 -83.01(11) no . . .
C7 Fe1 C3 C2 -91.51(9) no . . .
C7 Fe1 C3 C4 148.95(8) no . . .
C3 Fe1 C8 C7 110.93(9) no . . .
C3 Fe1 C8 C9 -130.72(8) no . . .
C3 Fe1 C8 C15 -10.59(16) no . . .
C8 Fe1 C3 C2 -133.52(8) no . . .
C8 Fe1 C3 C4 106.94(8) no . . .
C3 Fe1 C9 C8 66.13(11) no . . .
C3 Fe1 C9 C10 -174.69(8) no . . .
C9 Fe1 C3 C2 -171.74(8) no . . .
C9 Fe1 C3 C4 68.72(11) no . . .
C4 Fe1 C5 C1 -118.06(16) no . . .
C4 Fe1 C5 C4 0.00(10) no . . .
C4 Fe1 C5 B1 119.06(18) no . . .
C5 Fe1 C4 C3 119.67(16) no . . .
C5 Fe1 C4 C5 0.00(10) no . . .
C4 Fe1 C7 C6 -166.95(13) no . . .
C4 Fe1 C7 C8 -47.3(2) no . . .
C7 Fe1 C4 C3 -54.96(19) no . . .
C7 Fe1 C4 C5 -174.62(13) no . . .
C4 Fe1 C8 C7 153.00(8) no . . .
C4 Fe1 C8 C9 -88.65(9) no . . .
C4 Fe1 C8 C15 31.48(17) no . . .
C8 Fe1 C4 C3 -86.05(10) no . . .
C8 Fe1 C4 C5 154.28(9) no . . .
C4 Fe1 C9 C8 105.18(8) no . . .
C4 Fe1 C9 C10 -135.63(8) no . . .
C9 Fe1 C4 C3 -128.96(8) no . . .
C9 Fe1 C4 C5 111.37(9) no . . .
C4 Fe1 C10 C6 -178.08(7) no . . .
C4 Fe1 C10 C9 62.27(12) no . . .
C10 Fe1 C4 C3 -165.74(7) no . . .
C10 Fe1 C4 C5 74.59(12) no . . .
C5 Fe1 C6 C7 -173.28(9) no . . .
C5 Fe1 C6 C10 66.97(14) no . . .
C6 Fe1 C5 C1 74.30(14) no . . .
C6 Fe1 C5 C4 -167.64(10) no . . .
C6 Fe1 C5 B1 -48.58(17) no . . .
C5 Fe1 C8 C7 -176.47(11) no . . .
C5 Fe1 C8 C9 -58.12(15) no . . .
C5 Fe1 C8 C15 62.0(3) no . . .
C8 Fe1 C5 C1 -163.89(11) no . . .
C8 Fe1 C5 C4 -45.83(18) no . . .
C8 Fe1 C5 B1 73.23(16) no . . .
C5 Fe1 C9 C8 148.02(7) no . . .
C5 Fe1 C9 C10 -92.79(9) no . . .
C9 Fe1 C5 C1 157.97(7) no . . .
C9 Fe1 C5 C4 -83.97(10) no . . .
C9 Fe1 C5 B1 35.09(12) no . . .
C5 Fe1 C10 C6 -135.21(7) no . . .
C5 Fe1 C10 C9 105.14(8) no . . .
C10 Fe1 C5 C1 113.75(9) no . . .
C10 Fe1 C5 C4 -128.19(9) no . . .
C10 Fe1 C5 B1 -9.13(13) no . . .
C6 Fe1 C7 C6 -0.00(11) no . . .
C6 Fe1 C7 C8 119.70(18) no . . .
C7 Fe1 C6 C7 -0.00(11) no . . .
C7 Fe1 C6 C10 -119.76(16) no . . .
C6 Fe1 C8 C7 -37.29(9) no . . .
C6 Fe1 C8 C9 81.06(9) no . . .
C6 Fe1 C8 C15 -158.80(17) no . . .
C8 Fe1 C6 C7 37.70(9) no . . .
C8 Fe1 C6 C10 -82.06(9) no . . .
C6 Fe1 C9 C8 -82.00(9) no . . .
C6 Fe1 C9 C10 37.18(8) no . . .
C9 Fe1 C6 C7 82.08(9) no . . .
C9 Fe1 C6 C10 -37.68(7) no . . .
C6 Fe1 C10 C6 0.00(8) no . . .
C6 Fe1 C10 C9 -119.65(13) no . . .
C10 Fe1 C6 C7 119.76(14) no . . .
C10 Fe1 C6 C10 0.00(8) no . . .
C7 Fe1 C8 C7 0.00(10) no . . .
C7 Fe1 C8 C9 118.35(14) no . . .
C7 Fe1 C8 C15 -121.5(2) no . . .
C8 Fe1 C7 C6 -119.70(17) no . . .
C8 Fe1 C7 C8 0.00(9) no . . .
C7 Fe1 C9 C8 -38.30(7) no . . .
C7 Fe1 C9 C10 80.89(9) no . . .
C9 Fe1 C7 C6 -81.25(10) no . . .
C9 Fe1 C7 C8 38.45(8) no . . .
C7 Fe1 C10 C6 37.43(8) no . . .
C7 Fe1 C10 C9 -82.23(9) no . . .
C10 Fe1 C7 C6 -37.20(9) no . . .
C10 Fe1 C7 C8 82.50(10) no . . .
C8 Fe1 C9 C8 0.00(7) no . . .
C8 Fe1 C9 C10 119.19(13) no . . .
C9 Fe1 C8 C7 -118.35(13) no . . .
C9 Fe1 C8 C9 0.00(8) no . . .
C9 Fe1 C8 C15 120.13(18) no . . .
C8 Fe1 C10 C6 81.63(8) no . . .
C8 Fe1 C10 C9 -38.02(8) no . . .
C10 Fe1 C8 C7 -80.63(9) no . . .
C10 Fe1 C8 C9 37.72(8) no . . .
C10 Fe1 C8 C15 157.85(16) no . . .
C9 Fe1 C10 C6 119.65(14) no . . .
C9 Fe1 C10 C9 0.00(9) no . . .
C10 Fe1 C9 C8 -119.19(14) no . . .
C10 Fe1 C9 C10 -0.00(9) no . . .
C11 Fe2 C12 C11 0.00(8) no . . .
C11 Fe2 C12 C13 -119.26(13) no . . .
C12 Fe2 C11 C12 0.00(9) no . . .
C12 Fe2 C11 C15 119.64(14) no . . .
C11 Fe2 C13 C12 37.70(7) no . . .
C11 Fe2 C13 C14 -82.03(9) no . . .
C13 Fe2 C11 C12 -37.59(7) no . . .
C13 Fe2 C11 C15 82.05(8) no . . .
C11 Fe2 C14 C13 81.13(10) no . . .
C11 Fe2 C14 C15 -38.32(8) no . . .
C14 Fe2 C11 C12 -81.48(8) no . . .
C14 Fe2 C11 C15 38.16(7) no . . .
C11 Fe2 C15 C8 -120.33(18) no . . .
C11 Fe2 C15 C11 0.00(8) no . . .
C11 Fe2 C15 C14 118.51(13) no . . .
C15 Fe2 C11 C12 -119.64(13) no . . .
C15 Fe2 C11 C15 0.00(7) no . . .
C11 Fe2 C17 C16 -173.49(10) no . . .
C11 Fe2 C17 C18 -53.84(15) no . . .
C17 Fe2 C11 C12 -172.12(10) no . . .
C17 Fe2 C11 C15 -52.48(16) no . . .
C11 Fe2 C18 C17 150.26(7) no . . .
C11 Fe2 C18 C19 -92.04(8) no . . .
C11 Fe2 C18 B2 27.15(14) no . . .
C18 Fe2 C11 C12 152.32(7) no . . .
C18 Fe2 C11 C15 -88.04(8) no . . .
C11 Fe2 C19 C18 104.73(9) no . . .
C11 Fe2 C19 C20 -135.13(8) no . . .
C19 Fe2 C11 C12 108.34(8) no . . .
C19 Fe2 C11 C15 -132.02(7) no . . .
C11 Fe2 C20 C16 -174.68(7) no . . .
C11 Fe2 C20 C19 65.80(12) no . . .
C20 Fe2 C11 C12 69.66(12) no . . .
C20 Fe2 C11 C15 -170.70(7) no . . .
C12 Fe2 C13 C12 0.00(8) no . . .
C12 Fe2 C13 C14 -119.73(14) no . . .
C13 Fe2 C12 C11 119.26(13) no . . .
C13 Fe2 C12 C13 0.00(8) no . . .
C12 Fe2 C14 C13 37.33(9) no . . .
C12 Fe2 C14 C15 -82.12(10) no . . .
C14 Fe2 C12 C11 81.79(9) no . . .
C14 Fe2 C12 C13 -37.47(7) no . . .
C12 Fe2 C15 C8 -157.69(17) no . . .
C12 Fe2 C15 C11 -37.36(8) no . . .
C12 Fe2 C15 C14 81.14(9) no . . .
C15 Fe2 C12 C11 37.75(8) no . . .
C15 Fe2 C12 C13 -81.52(8) no . . .
C12 Fe2 C16 C17 -172.00(9) no . . .
C12 Fe2 C16 C20 68.46(13) no . . .
C16 Fe2 C12 C11 -173.03(9) no . . .
C16 Fe2 C12 C13 67.70(12) no . . .
C12 Fe2 C18 C17 -176.51(10) no . . .
C12 Fe2 C18 C19 -58.81(14) no . . .
C12 Fe2 C18 B2 60.38(17) no . . .
C18 Fe2 C12 C11 -50.35(15) no . . .
C18 Fe2 C12 C13 -169.61(8) no . . .
C12 Fe2 C19 C18 148.26(8) no . . .
C12 Fe2 C19 C20 -91.61(10) no . . .
C19 Fe2 C12 C11 -89.12(9) no . . .
C19 Fe2 C12 C13 151.62(7) no . . .
C12 Fe2 C20 C16 -133.95(8) no . . .
C12 Fe2 C20 C19 106.53(9) no . . .
C20 Fe2 C12 C11 -132.89(8) no . . .
C20 Fe2 C12 C13 107.84(9) no . . .
C13 Fe2 C14 C13 0.00(10) no . . .
C13 Fe2 C14 C15 -119.45(18) no . . .
C14 Fe2 C13 C12 119.73(16) no . . .
C14 Fe2 C13 C14 -0.00(10) no . . .
C13 Fe2 C15 C8 158.70(17) no . . .
C13 Fe2 C15 C11 -80.97(9) no . . .
C13 Fe2 C15 C14 37.54(9) no . . .
C15 Fe2 C13 C12 82.00(9) no . . .
C15 Fe2 C13 C14 -37.73(9) no . . .
C13 Fe2 C16 C17 -132.17(8) no . . .
C13 Fe2 C16 C20 108.29(9) no . . .
C16 Fe2 C13 C12 -134.42(8) no . . .
C16 Fe2 C13 C14 105.85(9) no . . .
C13 Fe2 C17 C16 69.98(11) no . . .
C13 Fe2 C17 C18 -170.37(7) no . . .
C17 Fe2 C13 C12 -175.08(6) no . . .
C17 Fe2 C13 C14 65.19(12) no . . .
C13 Fe2 C19 C18 -176.09(13) no . . .
C13 Fe2 C19 C20 -56.0(2) no . . .
C19 Fe2 C13 C12 -53.64(19) no . . .
C19 Fe2 C13 C14 -173.37(13) no . . .
C13 Fe2 C20 C16 -90.00(10) no . . .
C13 Fe2 C20 C19 150.48(9) no . . .
C20 Fe2 C13 C12 -90.69(10) no . . .
C20 Fe2 C13 C14 149.58(9) no . . .
C14 Fe2 C15 C8 121.2(2) no . . .
C14 Fe2 C15 C11 -118.51(14) no . . .
C14 Fe2 C15 C14 0.00(10) no . . .
C15 Fe2 C14 C13 119.45(17) no . . .
C15 Fe2 C14 C15 0.00(9) no . . .
C14 Fe2 C16 C17 -88.21(10) no . . .
C14 Fe2 C16 C20 152.25(8) no . . .
C16 Fe2 C14 C13 -91.95(11) no . . .
C16 Fe2 C14 C15 148.60(8) no . . .
C14 Fe2 C17 C16 108.42(8) no . . .
C14 Fe2 C17 C18 -131.93(7) no . . .
C17 Fe2 C14 C13 -135.08(8) no . . .
C17 Fe2 C14 C15 105.47(9) no . . .
C14 Fe2 C18 C17 68.73(12) no . . .
C14 Fe2 C18 C19 -173.57(9) no . . .
C14 Fe2 C18 B2 -54.38(18) no . . .
C18 Fe2 C14 C13 -175.28(8) no . . .
C18 Fe2 C14 C15 65.27(14) no . . .
C14 Fe2 C20 C16 -51.88(18) no . . .
C14 Fe2 C20 C19 -171.40(13) no . . .
C20 Fe2 C14 C13 -57.6(2) no . . .
C20 Fe2 C14 C15 -177.00(12) no . . .
C15 Fe2 C16 C17 -50.61(16) no . . .
C15 Fe2 C16 C20 -170.16(9) no . . .
C16 Fe2 C15 C8 63.8(2) no . . .
C16 Fe2 C15 C11 -175.83(10) no . . .
C16 Fe2 C15 C14 -57.33(16) no . . .
C15 Fe2 C17 C16 151.89(7) no . . .
C15 Fe2 C17 C18 -88.46(8) no . . .
C17 Fe2 C15 C8 30.58(17) no . . .
C17 Fe2 C15 C11 150.91(7) no . . .
C17 Fe2 C15 C14 -90.59(9) no . . .
C15 Fe2 C18 C17 107.05(8) no . . .
C15 Fe2 C18 C19 -135.25(8) no . . .
C15 Fe2 C18 B2 -16.06(14) no . . .
C18 Fe2 C15 C8 -12.82(16) no . . .
C18 Fe2 C15 C11 107.51(8) no . . .
C18 Fe2 C15 C14 -133.98(8) no . . .
C15 Fe2 C19 C18 64.15(14) no . . .
C15 Fe2 C19 C20 -175.72(8) no . . .
C19 Fe2 C15 C8 -50.89(19) no . . .
C19 Fe2 C15 C11 69.44(12) no . . .
C19 Fe2 C15 C14 -172.05(9) no . . .
C16 Fe2 C17 C16 0.00(9) no . . .
C16 Fe2 C17 C18 119.65(13) no . . .
C17 Fe2 C16 C17 -0.00(8) no . . .
C17 Fe2 C16 C20 -119.54(14) no . . .
C16 Fe2 C18 C17 -37.30(7) no . . .
C16 Fe2 C18 C19 80.40(9) no . . .
C16 Fe2 C18 B2 -160.41(14) no . . .
C18 Fe2 C16 C17 37.85(7) no . . .
C18 Fe2 C16 C20 -81.69(9) no . . .
C16 Fe2 C19 C18 -82.67(10) no . . .
C16 Fe2 C19 C20 37.47(8) no . . .
C19 Fe2 C16 C17 82.13(9) no . . .
C19 Fe2 C16 C20 -37.41(7) no . . .
C16 Fe2 C20 C16 0.00(9) no . . .
C16 Fe2 C20 C19 -119.52(14) no . . .
C20 Fe2 C16 C17 119.54(14) no . . .
C20 Fe2 C16 C20 0.00(8) no . . .
C17 Fe2 C18 C17 0.00(7) no . . .
C17 Fe2 C18 C19 117.70(11) no . . .
C17 Fe2 C18 B2 -123.11(16) no . . .
C18 Fe2 C17 C16 -119.65(12) no . . .
C18 Fe2 C17 C18 -0.00(7) no . . .
C17 Fe2 C19 C18 -38.83(8) no . . .
C17 Fe2 C19 C20 81.31(9) no . . .
C19 Fe2 C17 C16 -80.96(8) no . . .
C19 Fe2 C17 C18 38.68(7) no . . .
C17 Fe2 C20 C16 37.54(7) no . . .
C17 Fe2 C20 C19 -81.98(9) no . . .
C20 Fe2 C17 C16 -37.40(8) no . . .
C20 Fe2 C17 C18 82.25(8) no . . .
C18 Fe2 C19 C18 -0.00(9) no . . .
C18 Fe2 C19 C20 120.13(16) no . . .
C19 Fe2 C18 C17 -117.70(13) no . . .
C19 Fe2 C18 C19 -0.00(10) no . . .
C19 Fe2 C18 B2 119.19(19) no . . .
C18 Fe2 C20 C16 81.98(9) no . . .
C18 Fe2 C20 C19 -37.54(8) no . . .
C20 Fe2 C18 C17 -80.78(9) no . . .
C20 Fe2 C18 C19 36.92(8) no . . .
C20 Fe2 C18 B2 156.11(15) no . . .
C19 Fe2 C20 C16 119.52(15) no . . .
C19 Fe2 C20 C19 0.00(10) no . . .
C20 Fe2 C19 C18 -120.13(16) no . . .
C20 Fe2 C19 C20 0.00(10) no . . .
C21 Fe3 C22 C21 -0.00(8) no . . .
C21 Fe3 C22 C23 119.25(13) no . . .
C22 Fe3 C21 C22 -0.00(8) no . . .
C22 Fe3 C21 C25 -119.87(14) no . . .
C21 Fe3 C23 C22 -37.89(7) no . . .
C21 Fe3 C23 C24 81.77(8) no . . .
C23 Fe3 C21 C22 37.52(8) no . . .
C23 Fe3 C21 C25 -82.35(9) no . . .
C21 Fe3 C24 C23 -81.52(9) no . . .
C21 Fe3 C24 C25 38.72(9) no . . .
C24 Fe3 C21 C22 81.18(10) no . . .
C24 Fe3 C21 C25 -38.69(9) no . . .
C21 Fe3 C25 C21 -0.00(10) no . . .
C21 Fe3 C25 C24 -117.77(16) no . . .
C21 Fe3 C25 B3 123.08(17) no . . .
C25 Fe3 C21 C22 119.87(14) no . . .
C25 Fe3 C21 C25 -0.00(9) no . . .
C21 Fe3 C26 C27 -167.6(3) no . . .
C21 Fe3 C26 C30 -48.0(6) no . . .
C26 Fe3 C21 C22 -40.9(4) no . . .
C26 Fe3 C21 C25 -160.8(4) no . . .
C21 Fe3 C28 C27 -162.55(7) no . . .
C21 Fe3 C28 C28 -42.66(15) no . . 7_556
C21 Fe3 C28 C29 77.88(10) no . . .
C28 Fe3 C21 C22 -160.34(7) no . . .
C28 Fe3 C21 C25 79.79(10) no . . .
C21 Fe3 C29 C28 -121.93(9) no . . .
C21 Fe3 C29 C30 118.50(9) no . . .
C29 Fe3 C21 C22 -118.21(10) no . . .
C29 Fe3 C21 C25 121.92(11) no . . .
C21 Fe3 C30 C26 160.13(12) no . . .
C21 Fe3 C30 C29 -80.7(2) no . . .
C30 Fe3 C21 C22 -75.6(2) no . . .
C30 Fe3 C21 C25 164.51(19) no . . .
C22 Fe3 C23 C22 -0.00(9) no . . .
C22 Fe3 C23 C24 119.66(13) no . . .
C23 Fe3 C22 C21 -119.25(13) no . . .
C23 Fe3 C22 C23 0.00(9) no . . .
C22 Fe3 C24 C23 -37.40(8) no . . .
C22 Fe3 C24 C25 82.85(10) no . . .
C24 Fe3 C22 C21 -81.85(9) no . . .
C24 Fe3 C22 C23 37.39(8) no . . .
C22 Fe3 C25 C21 37.38(8) no . . .
C22 Fe3 C25 C24 -80.39(10) no . . .
C22 Fe3 C25 B3 160.46(12) no . . .
C25 Fe3 C22 C21 -37.61(7) no . . .
C25 Fe3 C22 C23 81.64(8) no . . .
C22 Fe3 C26 C27 162.63(11) no . . .
C22 Fe3 C26 C30 -77.8(3) no . . .
C26 Fe3 C22 C21 162.96(13) no . . .
C26 Fe3 C22 C23 -77.79(15) no . . .
C22 Fe3 C27 C26 -42.1(3) no . . .
C22 Fe3 C27 C28 -160.39(17) no . . .
C27 Fe3 C22 C21 -166.22(19) no . . .
C27 Fe3 C22 C23 -47.0(3) no . . .
C22 Fe3 C28 C27 158.33(18) no . . .
C22 Fe3 C28 C28 -81.8(3) no . . 7_556
C22 Fe3 C28 C29 38.8(3) no . . .
C28 Fe3 C22 C21 52.4(3) no . . .
C28 Fe3 C22 C23 171.66(17) no . . .
C22 Fe3 C29 C28 -165.00(8) no . . .
C22 Fe3 C29 C30 75.42(12) no . . .
C29 Fe3 C22 C21 81.22(11) no . . .
C29 Fe3 C22 C23 -159.53(9) no . . .
C22 Fe3 C30 C26 118.96(18) no . . .
C22 Fe3 C30 C29 -121.92(14) no . . .
C30 Fe3 C22 C21 121.97(14) no . . .
C30 Fe3 C22 C23 -118.79(14) no . . .
C23 Fe3 C24 C23 -0.00(8) no . . .
C23 Fe3 C24 C25 120.24(14) no . . .
C24 Fe3 C23 C22 -119.66(13) no . . .
C24 Fe3 C23 C24 0.00(8) no . . .
C23 Fe3 C25 C21 80.86(9) no . . .
C23 Fe3 C25 C24 -36.92(8) no . . .
C23 Fe3 C25 B3 -156.07(12) no . . .
C25 Fe3 C23 C22 -82.19(8) no . . .
C25 Fe3 C23 C24 37.47(7) no . . .
C23 Fe3 C26 C27 121.45(15) no . . .
C23 Fe3 C26 C30 -118.99(18) no . . .
C26 Fe3 C23 C22 119.02(12) no . . .
C26 Fe3 C23 C24 -121.32(12) no . . .
C23 Fe3 C27 C26 -76.18(12) no . . .
C23 Fe3 C27 C28 165.52(8) no . . .
C27 Fe3 C23 C22 160.64(10) no . . .
C27 Fe3 C23 C24 -79.70(11) no . . .
C23 Fe3 C28 C27 -37.3(3) no . . .
C23 Fe3 C28 C28 82.6(3) no . . 7_556
C23 Fe3 C28 C29 -156.86(18) no . . .
C28 Fe3 C23 C22 -171.67(17) no . . .
C28 Fe3 C23 C24 -52.0(3) no . . .
C23 Fe3 C29 C28 159.38(16) no . . .
C23 Fe3 C29 C30 39.8(3) no . . .
C29 Fe3 C23 C22 49.3(3) no . . .
C29 Fe3 C23 C24 168.92(18) no . . .
C23 Fe3 C30 C26 77.7(2) no . . .
C23 Fe3 C30 C29 -163.18(10) no . . .
C30 Fe3 C23 C22 78.08(14) no . . .
C30 Fe3 C23 C24 -162.27(12) no . . .
C24 Fe3 C25 C21 117.77(16) no . . .
C24 Fe3 C25 C24 0.00(10) no . . .
C24 Fe3 C25 B3 -119.15(16) no . . .
C25 Fe3 C24 C23 -120.24(14) no . . .
C25 Fe3 C24 C25 0.00(9) no . . .
C24 Fe3 C26 C27 80.7(3) no . . .
C24 Fe3 C26 C30 -159.77(13) no . . .
C26 Fe3 C24 C23 75.83(18) no . . .
C26 Fe3 C24 C25 -163.92(17) no . . .
C24 Fe3 C27 C26 -118.33(10) no . . .
C24 Fe3 C27 C28 123.37(10) no . . .
C27 Fe3 C24 C23 118.94(10) no . . .
C27 Fe3 C24 C25 -120.82(11) no . . .
C24 Fe3 C28 C27 -75.93(10) no . . .
C24 Fe3 C28 C28 43.95(15) no . . 7_556
C24 Fe3 C28 C29 164.50(7) no . . .
C28 Fe3 C24 C23 160.36(7) no . . .
C28 Fe3 C24 C25 -79.39(10) no . . .
C24 Fe3 C30 C26 47.8(5) no . . .
C24 Fe3 C30 C29 166.9(3) no . . .
C30 Fe3 C24 C23 41.5(4) no . . .
C30 Fe3 C24 C25 161.8(3) no . . .
C25 Fe3 C26 C27 49.9(6) no . . .
C25 Fe3 C26 C30 169.5(3) no . . .
C26 Fe3 C25 C21 159.1(5) no . . .
C26 Fe3 C25 C24 41.3(5) no . . .
C26 Fe3 C25 B3 -77.8(5) no . . .
C25 Fe3 C27 C26 -160.94(8) no . . .
C25 Fe3 C27 C28 80.76(12) no . . .
C27 Fe3 C25 C21 -163.70(10) no . . .
C27 Fe3 C25 C24 78.53(13) no . . .
C27 Fe3 C25 B3 -40.62(15) no . . .
C25 Fe3 C28 C27 -119.19(7) no . . .
C25 Fe3 C28 C28 0.70(14) no . . 7_556
C25 Fe3 C28 C29 121.24(7) no . . .
C28 Fe3 C25 C21 -120.89(8) no . . .
C28 Fe3 C25 C24 121.34(8) no . . .
C28 Fe3 C25 B3 2.19(12) no . . .
C25 Fe3 C29 C28 -79.08(11) no . . .
C25 Fe3 C29 C30 161.34(8) no . . .
C29 Fe3 C25 C21 -78.30(13) no . . .
C29 Fe3 C25 C24 163.93(10) no . . .
C29 Fe3 C25 B3 44.78(15) no . . .
C25 Fe3 C30 C26 -169.1(3) no . . .
C25 Fe3 C30 C29 -50.0(6) no . . .
C30 Fe3 C25 C21 -41.0(5) no . . .
C30 Fe3 C25 C24 -158.8(5) no . . .
C30 Fe3 C25 B3 82.0(5) no . . .
C26 Fe3 C27 C26 0.00(19) no . . .
C26 Fe3 C27 C28 -118.3(3) no . . .
C27 Fe3 C26 C27 0.00(11) no . . .
C27 Fe3 C26 C30 119.6(4) no . . .
C26 Fe3 C28 C27 38.64(12) no . . .
C26 Fe3 C28 C28 158.53(17) no . . 7_556
C26 Fe3 C28 C29 -80.92(12) no . . .
C28 Fe3 C26 C27 -37.96(13) no . . .
C28 Fe3 C26 C30 81.60(19) no . . .
C26 Fe3 C29 C28 82.03(15) no . . .
C26 Fe3 C29 C30 -37.54(15) no . . .
C29 Fe3 C26 C27 -81.80(19) no . . .
C29 Fe3 C26 C30 37.76(16) no . . .
C26 Fe3 C30 C26 0.0(3) no . . .
C26 Fe3 C30 C29 119.1(4) no . . .
C30 Fe3 C26 C27 -119.6(4) no . . .
C30 Fe3 C26 C30 0.0(3) no . . .
C27 Fe3 C28 C27 0.00(11) no . . .
C27 Fe3 C28 C28 119.89(18) no . . 7_556
C27 Fe3 C28 C29 -119.56(15) no . . .
C28 Fe3 C27 C26 118.30(15) no . . .
C28 Fe3 C27 C28 -0.00(8) no . . .
C27 Fe3 C29 C28 37.43(10) no . . .
C27 Fe3 C29 C30 -82.14(12) no . . .
C29 Fe3 C27 C26 80.82(12) no . . .
C29 Fe3 C27 C28 -37.48(10) no . . .
C27 Fe3 C30 C26 -37.99(16) no . . .
C27 Fe3 C30 C29 81.14(17) no . . .
C30 Fe3 C27 C26 37.13(17) no . . .
C30 Fe3 C27 C28 -81.17(18) no . . .
C28 Fe3 C29 C28 0.00(8) no . . .
C28 Fe3 C29 C30 -119.57(15) no . . .
C29 Fe3 C28 C27 119.56(15) no . . .
C29 Fe3 C28 C28 -120.55(18) no . . 7_556
C29 Fe3 C28 C29 -0.00(11) no . . .
C28 Fe3 C30 C26 -81.65(18) no . . .
C28 Fe3 C30 C29 37.47(12) no . . .
C30 Fe3 C28 C27 82.12(13) no . . .
C30 Fe3 C28 C28 -157.99(17) no . . 7_556
C30 Fe3 C28 C29 -37.44(12) no . . .
C29 Fe3 C30 C26 -119.1(3) no . . .
C29 Fe3 C30 C29 -0.00(11) no . . .
C30 Fe3 C29 C28 119.6(2) no . . .
C30 Fe3 C29 C30 -0.00(17) no . . .
C31 O7 C34 C33 -34.6(3) no . . .
C34 O7 C31 C32 33.7(3) no . . .
Fe1 C1 C2 Fe1 0.0 no . . .
Fe1 C1 C2 C3 58.39(13) no . . .
Fe1 C1 C5 Fe1 0.0 no . . .
Fe1 C1 C5 C4 -58.71(10) no . . .
Fe1 C1 C5 B1 112.50(18) no . . .
C2 C1 C5 Fe1 58.92(15) no . . .
C2 C1 C5 C4 0.2(3) no . . .
C2 C1 C5 B1 171.42(17) no . . .
C5 C1 C2 Fe1 -58.62(15) no . . .
C5 C1 C2 C3 -0.2(3) no . . .
Fe1 C2 C3 Fe1 -0.0 no . . .
Fe1 C2 C3 C4 59.02(13) no . . .
C1 C2 C3 Fe1 -58.85(16) no . . .
C1 C2 C3 C4 0.2(3) no . . .
Fe1 C3 C4 Fe1 -0.0 no . . .
Fe1 C3 C4 C5 59.76(12) no . . .
C2 C3 C4 Fe1 -59.80(16) no . . .
C2 C3 C4 C5 -0.0(3) no . . .
Fe1 C4 C5 Fe1 0.0 no . . .
Fe1 C4 C5 C1 59.48(11) no . . .
Fe1 C4 C5 B1 -112.06(17) no . . .
C3 C4 C5 Fe1 -59.58(15) no . . .
C3 C4 C5 C1 -0.1(3) no . . .
C3 C4 C5 B1 -171.63(16) no . . .
Fe1 C5 B1 O1 -80.89(18) no . . .
Fe1 C5 B1 O2 99.6(2) no . . .
C1 C5 B1 O1 -167.25(18) no . . .
C1 C5 B1 O2 13.3(4) no . . .
C4 C5 B1 O1 2.4(3) no . . .
C4 C5 B1 O2 -177.07(18) no . . .
Fe1 C6 C7 Fe1 -0.0 no . . .
Fe1 C6 C7 C8 -58.68(12) no . . .
Fe1 C6 C10 Fe1 0.0 no . . .
Fe1 C6 C10 C9 58.65(12) no . . .
C7 C6 C10 Fe1 -58.72(16) no . . .
C7 C6 C10 C9 -0.1(3) no . . .
C10 C6 C7 Fe1 58.90(16) no . . .
C10 C6 C7 C8 0.2(3) no . . .
Fe1 C7 C8 Fe1 -0.0 no . . .
Fe1 C7 C8 C9 -59.67(11) no . . .
Fe1 C7 C8 C15 116.12(19) no . . .
C6 C7 C8 Fe1 59.38(16) no . . .
C6 C7 C8 C9 -0.3(3) no . . .
C6 C7 C8 C15 175.49(17) no . . .
Fe1 C8 C9 Fe1 -0.0 no . . .
Fe1 C8 C9 C10 -59.74(12) no . . .
Fe1 C8 C15 Fe2 -172.63(10) no . . .
Fe1 C8 C15 C11 97.86(19) no . . .
Fe1 C8 C15 C14 -82.4(3) no . . .
C7 C8 C9 Fe1 59.99(15) no . . .
C7 C8 C9 C10 0.2(3) no . . .
C7 C8 C15 Fe2 99.2(3) no . . .
C7 C8 C15 C11 9.7(4) no . . .
C7 C8 C15 C14 -170.52(18) no . . .
C9 C8 C15 Fe2 -85.7(3) no . . .
C9 C8 C15 C11 -175.25(18) no . . .
C9 C8 C15 C14 4.5(4) no . . .
C15 C8 C9 Fe1 -115.9(2) no . . .
C15 C8 C9 C10 -175.59(17) no . . .
Fe1 C9 C10 Fe1 -0.0 no . . .
Fe1 C9 C10 C6 -59.35(13) no . . .
C8 C9 C10 Fe1 59.24(15) no . . .
C8 C9 C10 C6 -0.1(3) no . . .
Fe2 C11 C12 Fe2 -0.0 no . . .
Fe2 C11 C12 C13 59.27(13) no . . .
Fe2 C11 C15 Fe2 0.0 no . . .
Fe2 C11 C15 C8 120.55(19) no . . .
Fe2 C11 C15 C14 -59.26(11) no . . .
C12 C11 C15 Fe2 59.54(16) no . . .
C12 C11 C15 C8 -179.90(18) no . . .
C12 C11 C15 C14 0.3(3) no . . .
C15 C11 C12 Fe2 -59.41(16) no . . .
C15 C11 C12 C13 -0.1(3) no . . .
Fe2 C12 C13 Fe2 0.0 no . . .
Fe2 C12 C13 C14 58.94(13) no . . .
C11 C12 C13 Fe2 -59.02(16) no . . .
C11 C12 C13 C14 -0.1(3) no . . .
Fe2 C13 C14 Fe2 0.0 no . . .
Fe2 C13 C14 C15 59.39(12) no . . .
C12 C13 C14 Fe2 -59.13(16) no . . .
C12 C13 C14 C15 0.3(3) no . . .
Fe2 C14 C15 Fe2 0.0 no . . .
Fe2 C14 C15 C8 -120.70(19) no . . .
Fe2 C14 C15 C11 59.11(11) no . . .
C13 C14 C15 Fe2 -59.44(16) no . . .
C13 C14 C15 C8 179.86(18) no . . .
C13 C14 C15 C11 -0.3(3) no . . .
Fe2 C16 C17 Fe2 -0.0 no . . .
Fe2 C16 C17 C18 -59.37(12) no . . .
Fe2 C16 C20 Fe2 0.0 no . . .
Fe2 C16 C20 C19 58.71(13) no . . .
C17 C16 C20 Fe2 -58.83(16) no . . .
C17 C16 C20 C19 -0.1(3) no . . .
C20 C16 C17 Fe2 59.33(17) no . . .
C20 C16 C17 C18 -0.0(3) no . . .
Fe2 C17 C18 Fe2 0.0 no . . .
Fe2 C17 C18 C19 -59.48(11) no . . .
Fe2 C17 C18 B2 114.04(18) no . . .
C16 C17 C18 Fe2 59.66(16) no . . .
C16 C17 C18 C19 0.2(3) no . . .
C16 C17 C18 B2 173.71(18) no . . .
Fe2 C18 C19 Fe2 -0.0 no . . .
Fe2 C18 C19 C20 -59.66(12) no . . .
Fe2 C18 B2 O3 -79.47(19) no . . .
Fe2 C18 B2 O4 103.3(2) no . . .
C17 C18 C19 Fe2 59.40(14) no . . .
C17 C18 C19 C20 -0.3(3) no . . .
C17 C18 B2 O3 -166.53(19) no . . .
C17 C18 B2 O4 16.2(4) no . . .
C19 C18 B2 O3 5.9(3) no . . .
C19 C18 B2 O4 -171.40(18) no . . .
B2 C18 C19 Fe2 -114.4(2) no . . .
B2 C18 C19 C20 -174.06(17) no . . .
Fe2 C19 C20 Fe2 -0.0 no . . .
Fe2 C19 C20 C16 -58.98(13) no . . .
C18 C19 C20 Fe2 59.23(15) no . . .
C18 C19 C20 C16 0.2(3) no . . .
Fe3 C21 C22 Fe3 -0.0 no . . .
Fe3 C21 C22 C23 -59.58(12) no . . .
Fe3 C21 C25 Fe3 -0.0 no . . .
Fe3 C21 C25 C24 59.16(10) no . . .
Fe3 C21 C25 B3 -117.17(18) no . . .
C22 C21 C25 Fe3 -59.26(14) no . . .
C22 C21 C25 C24 -0.1(2) no . . .
C22 C21 C25 B3 -176.44(16) no . . .
C25 C21 C22 Fe3 59.51(14) no . . .
C25 C21 C22 C23 -0.1(3) no . . .
Fe3 C22 C23 Fe3 0.0 no . . .
Fe3 C22 C23 C24 -58.92(13) no . . .
C21 C22 C23 Fe3 59.14(15) no . . .
C21 C22 C23 C24 0.2(3) no . . .
Fe3 C23 C24 Fe3 -0.0 no . . .
Fe3 C23 C24 C25 -59.21(12) no . . .
C22 C23 C24 Fe3 58.92(16) no . . .
C22 C23 C24 C25 -0.3(3) no . . .
Fe3 C24 C25 Fe3 0.0 no . . .
Fe3 C24 C25 C21 -59.01(10) no . . .
Fe3 C24 C25 B3 117.49(17) no . . .
C23 C24 C25 Fe3 59.25(15) no . . .
C23 C24 C25 C21 0.2(3) no . . .
C23 C24 C25 B3 176.73(16) no . . .
Fe3 C25 B3 O5 -86.47(18) no . . .
Fe3 C25 B3 O6 95.62(17) no . . .
C21 C25 B3 O5 2.3(3) no . . .
C21 C25 B3 O6 -175.62(17) no . . .
C24 C25 B3 O5 -173.39(17) no . . .
C24 C25 B3 O6 8.7(3) no . . .
Fe3 C26 C27 Fe3 0.0 no . . .
Fe3 C26 C27 C28 60.65(17) no . . .
Fe3 C26 C30 Fe3 0.000(10) no . . .
Fe3 C26 C30 C29 -59.9(2) no . . .
C27 C26 C30 Fe3 59.5(3) no . . .
C27 C26 C30 C29 -0.4(4) no . . .
C30 C26 C27 Fe3 -59.8(3) no . . .
C30 C26 C27 C28 0.9(4) no . . .
Fe3 C27 C28 Fe3 0.0 no . . .
Fe3 C27 C28 C28 -121.27(19) no . . 7_556
Fe3 C27 C28 C29 58.46(12) no . . .
C26 C27 C28 Fe3 -59.4(3) no . . .
C26 C27 C28 C28 179.3(3) no . . 7_556
C26 C27 C28 C29 -1.0(3) no . . .
Fe3 C28 C28 C27 90.6(2) no . 7_556 7_556
Fe3 C28 C28 C29 -89.7(2) no . 7_556 7_556
Fe3 C28 C29 Fe3 -0.0 no . . .
Fe3 C28 C29 C30 58.90(16) no . . .
C27 C28 C28 Fe3 -90.6(3) no . 7_556 7_556
C27 C28 C28 C29 -0.3(4) no . 7_556 7_556
C27 C28 C29 Fe3 -58.17(17) no . . .
C27 C28 C29 C30 0.7(3) no . . .
C28 C28 C29 Fe3 121.6(2) no 7_556 . .
C28 C28 C29 C30 -179.54(18) no 7_556 . .
C29 C28 C28 Fe3 89.7(3) no . 7_556 7_556
C29 C28 C28 C27 0.3(4) no . 7_556 7_556
Fe3 C29 C30 Fe3 -0.0 no . . .
Fe3 C29 C30 C26 59.4(2) no . . .
C28 C29 C30 Fe3 -59.60(19) no . . .
C28 C29 C30 C26 -0.2(4) no . . .
O7 C31 C32 C33 -18.2(3) no . . .
C31 C32 C33 C34 -2.9(3) no . . .
C32 C33 C34 O7 22.5(4) no . . .
